data_4311937
loop_
_publ_author_name
'Arunendu Mondal'
'Yang Li'
'Masood A. Khan'
'Joseph H. Ross,'
'Robert P. Houser'

_publ_section_title
;
 Supramolecular Copper Hydroxide Tennis Balls: Self-Assembly, Structures,
 and Magnetic Properties of Octanuclear [Cu8L8(OH)4]4+ Clusters (HL
 =N-(2-Pyridylmethyl)acetamide)
;
_journal_name_full 'Inorganic Chemistry'
_journal_page_first 7075
_journal_page_last 7082
_journal_paper_doi 10.1021/ic0493292
_journal_volume 43
_journal_year 2004
_chemical_absolute_configuration unk
_chemical_formula_sum 'C72 H82 Cu8 F12 N18 O24 S4'
_chemical_formula_weight 2448.12
_chemical_name_systematic
; 
 ? 
;
_space_group_IT_number 78
_symmetry_cell_setting tetragonal
_symmetry_space_group_name_Hall 'P 4cw'
_symmetry_space_group_name_H-M 'P 43'
_atom_sites_solution_hydrogens geom
_atom_sites_solution_primary direct
_atom_sites_solution_secondary difmap
_audit_creation_method SHELXL-97
_cell_angle_alpha 90.00
_cell_angle_beta 90.00
_cell_angle_gamma 90.00
_cell_formula_units_Z 4
_cell_length_a 15.1881(9)
_cell_length_b 15.1881(9)
_cell_length_c 38.671(5)
_cell_measurement_reflns_used 9930
_cell_measurement_temperature 100(2)
_cell_measurement_theta_max 26.9
_cell_measurement_theta_min 3.2
_cell_volume 8920.6(14)
_computing_cell_refinement 'Bruker SMART'
_computing_data_collection 'Bruker SMART'
_computing_data_reduction 'Bruker SAINT'
_computing_molecular_graphics 'Bruker SHELXTL'
_computing_publication_material 'Bruker SHELXTL'
_computing_structure_refinement 'SHELXL-97 (Sheldrick, 1997)'
_computing_structure_solution 'SHELXS-97 (Sheldrick, 1990)'
_diffrn_ambient_temperature 100(2)
_diffrn_measured_fraction_theta_full 0.997
_diffrn_measured_fraction_theta_max 0.997
_diffrn_measurement_device_type 'CCD area detector'
_diffrn_measurement_method 'omega scans'
_diffrn_radiation_monochromator graphite
_diffrn_radiation_source 'fine-focus sealed tube'
_diffrn_radiation_type MoK\a
_diffrn_radiation_wavelength 0.71073
_diffrn_reflns_av_R_equivalents 0.0183
_diffrn_reflns_av_sigmaI/netI 0.0143
_diffrn_reflns_limit_h_max 19
_diffrn_reflns_limit_h_min -19
_diffrn_reflns_limit_k_max 20
_diffrn_reflns_limit_k_min -20
_diffrn_reflns_limit_l_max 50
_diffrn_reflns_limit_l_min -49
_diffrn_reflns_number 104446
_diffrn_reflns_theta_full 28.00
_diffrn_reflns_theta_max 28.00
_diffrn_reflns_theta_min 1.70
_diffrn_standards_decay_% 0
_diffrn_standards_interval_count 0
_diffrn_standards_number 0
_exptl_absorpt_coefficient_mu 2.072
_exptl_absorpt_correction_T_max 0.7602
_exptl_absorpt_correction_T_min 0.6586
_exptl_absorpt_correction_type multi-scan
_exptl_absorpt_process_details Bruker(2001)SADABS,BrukerAXSInc.,Madison,WI
_exptl_crystal_colour blue
_exptl_crystal_density_diffrn 1.823
_exptl_crystal_density_method 'not measured'
_exptl_crystal_description prism
_exptl_crystal_F_000 4944
_exptl_crystal_size_max 0.22
_exptl_crystal_size_mid 0.18
_exptl_crystal_size_min 0.14
_refine_diff_density_max 0.353
_refine_diff_density_min -0.220
_refine_diff_density_rms 0.058
_refine_ls_abs_structure_details 'Flack H D (1983), Acta Cryst. A39, 876-881'
_refine_ls_abs_structure_Flack 0.507(3)
_refine_ls_extinction_method none
_refine_ls_goodness_of_fit_ref 1.046
_refine_ls_hydrogen_treatment mixed
_refine_ls_matrix_type full
_refine_ls_number_parameters 1270
_refine_ls_number_reflns 21246
_refine_ls_number_restraints 5
_refine_ls_restrained_S_all 1.046
_refine_ls_R_factor_all 0.0194
_refine_ls_R_factor_gt 0.0190
_refine_ls_shift/su_max 0.002
_refine_ls_shift/su_mean 0.000
_refine_ls_structure_factor_coef Fsqd
_refine_ls_weighting_details 'calc w=1/[\s^2^(Fo^2^)+(0.0283P)^2^+3.9606P] where P=(Fo^2^+2Fc^2^)/3'
_refine_ls_weighting_scheme calc
_refine_ls_wR_factor_gt 0.0499
_refine_ls_wR_factor_ref 0.0500
_reflns_number_gt 20954
_reflns_number_total 21246
_reflns_threshold_expression >2sigma(I)
_cod_data_source_file ic0493292si20040524_010012_3.cif
_cod_data_source_block '[Cu8L8(OH)4](CF3SO3)4'
_cod_depositor_comments
;
The following automatic conversions were performed:
'_symmetry_cell_setting' value 'Tetragonal' changed to 'tetragonal'
according to '/home/saulius/struct/CIF-dictionaries/cif_core.dic'
dictionary named 'cif_core.dic' version 2.4.1 from 2010-06-29.

Automatic conversion script
Id: cif_fix_enum 1527 2010-12-29 10:47:43Z saulius 
;
_cod_original_cell_volume 8920.5(13)
_cod_database_code 4311937

loop_
_symmetry_equiv_pos_as_xyz
'x, y, z'
'-x, -y, z+1/2'
'-y, x, z+3/4'
'y, -x, z+1/4'

loop_
_atom_site_label
_atom_site_type_symbol
_atom_site_fract_x
_atom_site_fract_y
_atom_site_fract_z
_atom_site_U_iso_or_equiv
_atom_site_adp_type
_atom_site_occupancy
_atom_site_symmetry_multiplicity
_atom_site_calc_flag
_atom_site_refinement_flags
_atom_site_disorder_assembly
_atom_site_disorder_group
Cu1 Cu 0.884147(14) 0.114947(14) 0.148192(5) 0.01151(4) Uani 1 1 d . . .
Cu2 Cu 0.803160(15) 0.319581(14) 0.132163(5) 0.01211(4) Uani 1 1 d . . .
Cu3 Cu 0.580211(15) 0.365442(14) 0.140030(5) 0.01216(4) Uani 1 1 d . . .
Cu4 Cu 0.662755(15) 0.158116(14) 0.133226(5) 0.01226(4) Uani 1 1 d . . .
Cu5 Cu 0.619054(14) 0.075373(15) 0.002318(6) 0.01201(4) Uani 1 1 d . . .
Cu6 Cu 0.824468(14) 0.156335(15) 0.015917(5) 0.01211(4) Uani 1 1 d . . .
Cu7 Cu 0.873029(14) 0.379058(14) 0.001233(5) 0.01197(4) Uani 1 1 d . . .
Cu8 Cu 0.665034(14) 0.298384(15) 0.010463(5) 0.01210(4) Uani 1 1 d . . .
O1 O 0.84847(9) 0.12291(9) 0.06502(3) 0.0148(3) Uani 1 1 d . . .
O2 O 0.87472(10) 0.17887(9) 0.19119(4) 0.0192(3) Uani 1 1 d . . .
O3 O 0.62750(9) 0.33778(9) 0.05821(3) 0.0155(3) Uani 1 1 d . . .
O4 O 0.56951(10) 0.30506(9) 0.18362(4) 0.0198(3) Uani 1 1 d . . .
O5 O 0.63052(9) 0.12108(9) 0.08475(3) 0.0155(3) Uani 1 1 d . . .
O6 O 0.68662(9) 0.07040(10) -0.03998(4) 0.0201(3) Uani 1 1 d . . .
O7 O 0.84548(9) 0.34403(9) 0.08402(3) 0.0155(3) Uani 1 1 d . . .
O8 O 0.81927(9) 0.36948(10) -0.04376(3) 0.0188(3) Uani 1 1 d . . .
O9 O 0.81256(9) 0.19592(9) 0.12433(3) 0.0140(2) Uani 1 1 d D . .
H9D H 0.8260(17) 0.1828(18) 0.1029(3) 0.028(7) Uiso 1 1 d D . .
O10 O 0.65365(9) 0.27885(9) 0.12073(3) 0.0146(3) Uani 1 1 d D . .
H10D H 0.6477(19) 0.2869(18) 0.09834(17) 0.032(7) Uiso 1 1 d D . .
O11 O 0.70054(9) 0.15012(9) 0.02415(3) 0.0139(3) Uani 1 1 d D . .
H11D H 0.691(2) 0.145(2) 0.04647(18) 0.038(8) Uiso 1 1 d D . .
O12 O 0.78626(9) 0.30855(9) 0.02234(3) 0.0140(3) Uani 1 1 d D . .
H12D H 0.792(2) 0.3160(19) 0.04471(17) 0.037(8) Uiso 1 1 d D . .
N1 N 0.93949(11) 0.01613(11) 0.17393(4) 0.0148(3) Uani 1 1 d . . .
N2 N 0.91153(10) 0.04149(10) 0.10746(4) 0.0126(3) Uani 1 1 d . . .
N3 N 0.77379(10) 0.44507(10) 0.14054(4) 0.0146(3) Uani 1 1 d . . .
N4 N 0.81513(11) 0.31571(10) 0.18285(4) 0.0152(3) Uani 1 1 d . . .
N5 N 0.52973(11) 0.47244(11) 0.16151(4) 0.0158(3) Uani 1 1 d . . .
N6 N 0.56321(10) 0.43096(10) 0.09651(4) 0.0133(3) Uani 1 1 d . . .
N7 N 0.69357(10) 0.03587(10) 0.14654(4) 0.0146(3) Uani 1 1 d . . .
N8 N 0.63577(11) 0.17015(10) 0.18299(4) 0.0136(3) Uani 1 1 d . . .
N9 N 0.51734(11) 0.02287(11) -0.02215(4) 0.0164(3) Uani 1 1 d . . .
N10 N 0.54476(10) 0.05763(10) 0.04375(4) 0.0131(3) Uani 1 1 d . . .
N11 N 0.95016(10) 0.18518(10) 0.00722(4) 0.0148(3) Uani 1 1 d . . .
N12 N 0.82223(10) 0.13466(11) -0.03426(4) 0.0138(3) Uani 1 1 d . . .
N13 N 0.97679(10) 0.43604(10) -0.02081(4) 0.0141(3) Uani 1 1 d . . .
N14 N 0.93526(10) 0.40776(10) 0.04443(4) 0.0128(3) Uani 1 1 d . . .
N15 N 0.54169(10) 0.26908(10) -0.00232(4) 0.0144(3) Uani 1 1 d . . .
N16 N 0.67890(10) 0.31463(11) -0.03994(4) 0.0140(3) Uani 1 1 d . . .
C1 C 0.94413(14) 0.00824(13) 0.20862(5) 0.0191(4) Uani 1 1 d . . .
H1A H 0.9232 0.0552 0.2226 0.023 Uiso 1 1 calc R . .
C2 C 0.97824(15) -0.06548(14) 0.22447(5) 0.0228(4) Uani 1 1 d . . .
H2A H 0.9810 -0.0695 0.2490 0.027 Uiso 1 1 calc R . .
C3 C 1.00854(15) -0.13375(14) 0.20374(6) 0.0225(4) Uani 1 1 d . . .
H3A H 1.0330 -0.1851 0.2140 0.027 Uiso 1 1 calc R . .
C4 C 1.00301(14) -0.12664(13) 0.16833(5) 0.0213(4) Uani 1 1 d . . .
H4A H 1.0227 -0.1732 0.1539 0.026 Uiso 1 1 calc R . .
C5 C 0.96807(12) -0.05019(12) 0.15406(5) 0.0142(3) Uani 1 1 d . . .
C6 C 0.96018(12) -0.03909(12) 0.11577(5) 0.0152(4) Uani 1 1 d . . .
H6A H 1.0197 -0.0362 0.1054 0.018 Uiso 1 1 calc R . .
H6B H 0.9292 -0.0905 0.1058 0.018 Uiso 1 1 calc R . .
C7 C 0.89081(12) 0.05366(12) 0.07491(5) 0.0126(3) Uani 1 1 d . . .
C8 C 0.91536(15) -0.01384(14) 0.04806(5) 0.0206(4) Uani 1 1 d . . .
H8A H 0.8944 0.0055 0.0253 0.031 Uiso 1 1 calc R . .
H8B H 0.8882 -0.0704 0.0539 0.031 Uiso 1 1 calc R . .
H8C H 0.9795 -0.0206 0.0475 0.031 Uiso 1 1 calc R . .
C9 C 0.76004(13) 0.50703(13) 0.11605(5) 0.0184(4) Uani 1 1 d . . .
H9A H 0.7680 0.4917 0.0924 0.022 Uiso 1 1 calc R . .
C10 C 0.73474(13) 0.59200(13) 0.12418(6) 0.0206(4) Uani 1 1 d . . .
H10A H 0.7261 0.6347 0.1066 0.025 Uiso 1 1 calc R . .
C11 C 0.72216(14) 0.61336(13) 0.15885(6) 0.0222(4) Uani 1 1 d . . .
H11A H 0.7030 0.6707 0.1651 0.027 Uiso 1 1 calc R . .
C12 C 0.73765(14) 0.55073(13) 0.18421(6) 0.0200(4) Uani 1 1 d . . .
H12A H 0.7302 0.5647 0.2080 0.024 Uiso 1 1 calc R . .
C13 C 0.76441(13) 0.46658(13) 0.17405(5) 0.0162(4) Uani 1 1 d . . .
C14 C 0.78413(14) 0.39606(13) 0.20002(5) 0.0179(4) Uani 1 1 d . . .
H14A H 0.8298 0.4173 0.2163 0.022 Uiso 1 1 calc R . .
H14B H 0.7303 0.3828 0.2135 0.022 Uiso 1 1 calc R . .
C15 C 0.84556(13) 0.25255(13) 0.20227(5) 0.0166(4) Uani 1 1 d . . .
C16 C 0.84939(16) 0.26232(14) 0.24138(5) 0.0234(4) Uani 1 1 d . . .
H16A H 0.8633 0.2052 0.2519 0.035 Uiso 1 1 calc R . .
H16B H 0.7923 0.2829 0.2499 0.035 Uiso 1 1 calc R . .
H16C H 0.8951 0.3051 0.2475 0.035 Uiso 1 1 calc R . .
C17 C 0.52045(15) 0.48731(14) 0.19573(5) 0.0218(4) Uani 1 1 d . . .
H17A H 0.5377 0.4428 0.2116 0.026 Uiso 1 1 calc R . .
C18 C 0.48671(16) 0.56508(14) 0.20831(6) 0.0250(4) Uani 1 1 d . . .
H18A H 0.4823 0.5748 0.2325 0.030 Uiso 1 1 calc R . .
C19 C 0.45906(14) 0.62937(14) 0.18498(6) 0.0229(4) Uani 1 1 d . . .
H19A H 0.4336 0.6826 0.1931 0.028 Uiso 1 1 calc R . .
C20 C 0.46916(13) 0.61467(13) 0.15003(5) 0.0190(4) Uani 1 1 d . . .
H20A H 0.4514 0.6579 0.1337 0.023 Uiso 1 1 calc R . .
C21 C 0.50600(12) 0.53498(12) 0.13897(5) 0.0153(3) Uani 1 1 d . . .
C22 C 0.52130(13) 0.51722(12) 0.10157(5) 0.0146(3) Uani 1 1 d . . .
H22A H 0.4644 0.5187 0.0891 0.018 Uiso 1 1 calc R . .
H22B H 0.5595 0.5638 0.0918 0.018 Uiso 1 1 calc R . .
C23 C 0.58932(12) 0.41182(12) 0.06500(5) 0.0132(3) Uani 1 1 d . . .
C24 C 0.57691(14) 0.47627(13) 0.03588(5) 0.0193(4) Uani 1 1 d . . .
H24A H 0.5918 0.4478 0.0139 0.029 Uiso 1 1 calc R . .
H24B H 0.6155 0.5272 0.0395 0.029 Uiso 1 1 calc R . .
H24C H 0.5154 0.4958 0.0353 0.029 Uiso 1 1 calc R . .
C25 C 0.71825(13) -0.02848(13) 0.12445(5) 0.0179(4) Uani 1 1 d . . .
H25A H 0.7153 -0.0179 0.1003 0.022 Uiso 1 1 calc R . .
C26 C 0.74771(13) -0.10941(13) 0.13610(6) 0.0205(4) Uani 1 1 d . . .
H26A H 0.7650 -0.1539 0.1202 0.025 Uiso 1 1 calc R . .
C27 C 0.75141(13) -0.12400(13) 0.17125(6) 0.0217(4) Uani 1 1 d . . .
H27A H 0.7718 -0.1789 0.1798 0.026 Uiso 1 1 calc R . .
C28 C 0.72545(14) -0.05884(13) 0.19403(5) 0.0196(4) Uani 1 1 d . . .
H28A H 0.7276 -0.0685 0.2183 0.024 Uiso 1 1 calc R . .
C29 C 0.69591(12) 0.02170(12) 0.18064(5) 0.0151(3) Uani 1 1 d . . .
C30 C 0.66571(14) 0.09483(12) 0.20371(5) 0.0172(4) Uani 1 1 d . . .
H30A H 0.6169 0.0738 0.2185 0.021 Uiso 1 1 calc R . .
H30B H 0.7147 0.1134 0.2189 0.021 Uiso 1 1 calc R . .
C31 C 0.59705(13) 0.23524(13) 0.19891(5) 0.0162(4) Uani 1 1 d . . .
C32 C 0.58062(15) 0.23577(14) 0.23731(5) 0.0214(4) Uani 1 1 d . . .
H32A H 0.5241 0.2644 0.2421 0.032 Uiso 1 1 calc R . .
H32B H 0.6279 0.2682 0.2489 0.032 Uiso 1 1 calc R . .
H32C H 0.5792 0.1751 0.2459 0.032 Uiso 1 1 calc R . .
C33 C 0.50980(14) 0.01194(15) -0.05654(6) 0.0225(4) Uani 1 1 d . . .
H33A H 0.5579 0.0282 -0.0709 0.027 Uiso 1 1 calc R . .
C34 C 0.43484(14) -0.02205(16) -0.07179(6) 0.0252(4) Uani 1 1 d . . .
H34A H 0.4311 -0.0290 -0.0962 0.030 Uiso 1 1 calc R . .
C35 C 0.36476(14) -0.04590(15) -0.05035(6) 0.0238(4) Uani 1 1 d . . .
H35A H 0.3128 -0.0706 -0.0600 0.029 Uiso 1 1 calc R . .
C36 C 0.37126(13) -0.03361(14) -0.01538(5) 0.0214(4) Uani 1 1 d . . .
H36A H 0.3235 -0.0482 -0.0006 0.026 Uiso 1 1 calc R . .
C37 C 0.44935(12) 0.00081(12) -0.00177(5) 0.0152(4) Uani 1 1 d . . .
C38 C 0.45985(12) 0.01514(13) 0.03614(5) 0.0153(3) Uani 1 1 d . . .
H38A H 0.4113 0.0527 0.0447 0.018 Uiso 1 1 calc R . .
H38B H 0.4566 -0.0421 0.0483 0.018 Uiso 1 1 calc R . .
C39 C 0.55720(12) 0.08439(12) 0.07565(5) 0.0136(3) Uani 1 1 d . . .
C40 C 0.48633(13) 0.07524(14) 0.10262(5) 0.0193(4) Uani 1 1 d . . .
H40A H 0.5088 0.0957 0.1250 0.029 Uiso 1 1 calc R . .
H40B H 0.4689 0.0133 0.1045 0.029 Uiso 1 1 calc R . .
H40C H 0.4352 0.1107 0.0959 0.029 Uiso 1 1 calc R . .
C41 C 1.01058(13) 0.20552(13) 0.03157(5) 0.0186(4) Uani 1 1 d . . .
H41A H 0.9957 0.1986 0.0553 0.022 Uiso 1 1 calc R . .
C42 C 1.09317(13) 0.23607(13) 0.02300(6) 0.0208(4) Uani 1 1 d . . .
H42A H 1.1351 0.2490 0.0405 0.025 Uiso 1 1 calc R . .
C43 C 1.11393(13) 0.24765(14) -0.01161(6) 0.0216(4) Uani 1 1 d . . .
H43A H 1.1697 0.2706 -0.0181 0.026 Uiso 1 1 calc R . .
C44 C 1.05234(13) 0.22539(13) -0.03664(5) 0.0194(4) Uani 1 1 d . . .
H44A H 1.0658 0.2320 -0.0605 0.023 Uiso 1 1 calc R . .
C45 C 0.97070(12) 0.19326(12) -0.02635(5) 0.0156(4) Uani 1 1 d . . .
C46 C 0.90190(12) 0.16554(13) -0.05206(5) 0.0157(4) Uani 1 1 d . . .
H46A H 0.8869 0.2160 -0.0672 0.019 Uiso 1 1 calc R . .
H46B H 0.9255 0.1178 -0.0668 0.019 Uiso 1 1 calc R . .
C47 C 0.75963(13) 0.09835(13) -0.05262(5) 0.0167(4) Uani 1 1 d . . .
C48 C 0.76632(14) 0.08635(16) -0.09139(5) 0.0236(4) Uani 1 1 d . . .
H48A H 0.7502 0.0258 -0.0975 0.035 Uiso 1 1 calc R . .
H48B H 0.8269 0.0980 -0.0989 0.035 Uiso 1 1 calc R . .
H48C H 0.7263 0.1275 -0.1029 0.035 Uiso 1 1 calc R . .
C49 C 0.99343(14) 0.44152(14) -0.05500(5) 0.0202(4) Uani 1 1 d . . .
H49A H 0.9515 0.4182 -0.0708 0.024 Uiso 1 1 calc R . .
C50 C 1.06890(14) 0.47961(15) -0.06786(5) 0.0227(4) Uani 1 1 d . . .
H50A H 1.0796 0.4815 -0.0921 0.027 Uiso 1 1 calc R . .
C51 C 1.12949(14) 0.51548(14) -0.04456(5) 0.0212(4) Uani 1 1 d . . .
H51A H 1.1815 0.5434 -0.0527 0.025 Uiso 1 1 calc R . .
C52 C 1.11273(13) 0.50976(13) -0.00979(5) 0.0190(4) Uani 1 1 d . . .
H52A H 1.1531 0.5337 0.0064 0.023 Uiso 1 1 calc R . .
C53 C 1.03609(12) 0.46859(12) 0.00156(5) 0.0148(3) Uani 1 1 d . . .
C54 C 1.01653(13) 0.45816(13) 0.03913(5) 0.0163(4) Uani 1 1 d . . .
H54A H 1.0662 0.4275 0.0505 0.020 Uiso 1 1 calc R . .
H54B H 1.0104 0.5170 0.0499 0.020 Uiso 1 1 calc R . .
C55 C 0.91527(12) 0.38856(12) 0.07649(5) 0.0139(3) Uani 1 1 d . . .
C56 C 0.97333(13) 0.41940(14) 0.10568(5) 0.0201(4) Uani 1 1 d . . .
H56A H 1.0321 0.3936 0.1031 0.030 Uiso 1 1 calc R . .
H56B H 0.9478 0.4009 0.1278 0.030 Uiso 1 1 calc R . .
H56C H 0.9778 0.4838 0.1051 0.030 Uiso 1 1 calc R . .
C57 C 0.47597(13) 0.24889(13) 0.01987(5) 0.0169(4) Uani 1 1 d . . .
H57A H 0.4868 0.2528 0.0440 0.020 Uiso 1 1 calc R . .
C58 C 0.39404(13) 0.22296(13) 0.00878(5) 0.0191(4) Uani 1 1 d . . .
H58A H 0.3491 0.2088 0.0249 0.023 Uiso 1 1 calc R . .
C59 C 0.37844(13) 0.21793(14) -0.02664(6) 0.0218(4) Uani 1 1 d . . .
H59A H 0.3225 0.1997 -0.0350 0.026 Uiso 1 1 calc R . .
C60 C 0.44514(13) 0.23976(14) -0.04964(5) 0.0207(4) Uani 1 1 d . . .
H60A H 0.4354 0.2379 -0.0739 0.025 Uiso 1 1 calc R . .
C61 C 0.52665(12) 0.26443(13) -0.03635(5) 0.0152(4) Uani 1 1 d . . .
C62 C 0.60121(12) 0.28883(14) -0.05993(5) 0.0171(4) Uani 1 1 d . . .
H62A H 0.6160 0.2380 -0.0749 0.021 Uiso 1 1 calc R . .
H62B H 0.5830 0.3382 -0.0750 0.021 Uiso 1 1 calc R . .
C63 C 0.74698(13) 0.34406(13) -0.05733(5) 0.0154(4) Uani 1 1 d . . .
C64 C 0.74454(14) 0.35018(15) -0.09656(5) 0.0226(4) Uani 1 1 d . . .
H64A H 0.8043 0.3599 -0.1054 0.034 Uiso 1 1 calc R . .
H64B H 0.7067 0.3994 -0.1035 0.034 Uiso 1 1 calc R . .
H64C H 0.7211 0.2952 -0.1061 0.034 Uiso 1 1 calc R . .
S1 S 0.23870(3) 0.46935(3) 0.094516(13) 0.02003(10) Uani 1 1 d . . .
O13 O 0.18953(10) 0.39730(11) 0.10907(5) 0.0306(4) Uani 1 1 d . . .
O14 O 0.18710(12) 0.53256(11) 0.07544(5) 0.0318(4) Uani 1 1 d . . .
O15 O 0.30469(10) 0.50671(11) 0.11707(4) 0.0272(3) Uani 1 1 d . . .
F1 F 0.35892(11) 0.35751(14) 0.07399(5) 0.0530(5) Uani 1 1 d . . .
F2 F 0.25114(10) 0.37372(10) 0.03805(4) 0.0374(3) Uani 1 1 d . . .
F3 F 0.35001(12) 0.47391(14) 0.04285(4) 0.0559(5) Uani 1 1 d . . .
C65 C 0.30280(15) 0.41564(18) 0.06085(6) 0.0299(5) Uani 1 1 d . . .
S2 S 0.91794(3) 0.70259(3) 0.078707(13) 0.02107(10) Uani 1 1 d . . .
O16 O 0.96496(14) 0.68593(15) 0.11029(5) 0.0471(5) Uani 1 1 d . . .
O17 O 0.88751(11) 0.62588(11) 0.06040(5) 0.0323(4) Uani 1 1 d . . .
O18 O 0.85676(11) 0.77460(11) 0.08025(5) 0.0338(4) Uani 1 1 d . . .
F4 F 0.97009(10) 0.77825(10) 0.02098(3) 0.0361(3) Uani 1 1 d . . .
F5 F 1.04853(9) 0.81178(8) 0.06519(4) 0.0264(3) Uani 1 1 d . . .
F6 F 1.06269(10) 0.68426(9) 0.04166(5) 0.0414(4) Uani 1 1 d . . .
C66 C 1.00382(14) 0.74594(14) 0.05021(5) 0.0213(4) Uani 1 1 d . . .
S3 S 0.52039(4) 0.73608(3) 0.042978(13) 0.02181(10) Uani 1 1 d . . .
O19 O 0.45719(11) 0.68110(12) 0.06049(5) 0.0367(4) Uani 1 1 d . . .
O20 O 0.59547(11) 0.69057(10) 0.02907(5) 0.0302(4) Uani 1 1 d . . .
O21 O 0.48342(11) 0.80311(10) 0.02072(4) 0.0258(3) Uani 1 1 d . . .
F7 F 0.50653(13) 0.84648(12) 0.09489(4) 0.0526(5) Uani 1 1 d . . .
F8 F 0.60701(10) 0.74859(10) 0.10168(4) 0.0363(3) Uani 1 1 d . . .
F9 F 0.62802(13) 0.85695(10) 0.06625(4) 0.0456(4) Uani 1 1 d . . .
C67 C 0.56727(17) 0.79990(15) 0.07804(6) 0.0270(5) Uani 1 1 d . . .
S4 S 0.19954(3) 0.05299(4) 0.071081(14) 0.02238(10) Uani 1 1 d . . .
O22 O 0.27034(11) 0.11369(12) 0.06541(5) 0.0389(4) Uani 1 1 d . . .
O23 O 0.12397(11) 0.08870(12) 0.08829(5) 0.0372(4) Uani 1 1 d . . .
O24 O 0.18111(18) -0.00442(17) 0.04248(6) 0.0608(7) Uani 1 1 d . . .
F10 F 0.27626(11) 0.02002(11) 0.13061(4) 0.0406(4) Uani 1 1 d . . .
F11 F 0.31204(9) -0.06959(9) 0.09050(4) 0.0299(3) Uani 1 1 d . . .
F12 F 0.18441(10) -0.07904(11) 0.11437(5) 0.0474(5) Uani 1 1 d . . .
C68 C 0.24528(14) -0.02235(14) 0.10300(6) 0.0216(4) Uani 1 1 d . . .
C69 C 0.7540(3) -0.2678(2) 0.29120(9) 0.0621(10) Uani 1 1 d . . .
H69A H 0.8000 -0.2228 0.2927 0.093 Uiso 1 1 calc R . .
H69B H 0.7797 -0.3258 0.2958 0.093 Uiso 1 1 calc R . .
H69C H 0.7081 -0.2554 0.3083 0.093 Uiso 1 1 calc R . .
C70 C 0.7154(2) -0.26711(15) 0.25651(7) 0.0373(6) Uani 1 1 d . . .
N17 N 0.6826(2) -0.26662(17) 0.23030(7) 0.0503(7) Uani 1 1 d . . .
C71 C 0.1744(2) 0.70520(18) 0.12885(7) 0.0419(6) Uani 1 1 d . . .
H71A H 0.1975 0.6599 0.1133 0.063 Uiso 1 1 calc R . .
H71B H 0.1431 0.7500 0.1153 0.063 Uiso 1 1 calc R . .
H71C H 0.1336 0.6781 0.1454 0.063 Uiso 1 1 calc R . .
C72 C 0.24695(17) 0.74624(15) 0.14752(7) 0.0306(5) Uani 1 1 d . . .
N18 N 0.30118(16) 0.77744(15) 0.16336(6) 0.0390(5) Uani 1 1 d . . .

loop_
_atom_site_aniso_label
_atom_site_aniso_U_11
_atom_site_aniso_U_22
_atom_site_aniso_U_33
_atom_site_aniso_U_23
_atom_site_aniso_U_13
_atom_site_aniso_U_12
Cu1 0.01391(10) 0.01221(10) 0.00842(10) -0.00018(7) -0.00093(8) 0.00151(8)
Cu2 0.01615(10) 0.01187(10) 0.00829(9) -0.00008(8) -0.00037(8) 0.00090(8)
Cu3 0.01503(10) 0.01272(10) 0.00874(10) 0.00009(8) 0.00162(8) 0.00182(8)
Cu4 0.01620(10) 0.01234(10) 0.00825(10) -0.00019(8) 0.00064(8) 0.00076(8)
Cu5 0.01225(10) 0.01475(10) 0.00903(9) -0.00196(8) 0.00022(8) -0.00073(8)
Cu6 0.01222(10) 0.01577(11) 0.00835(9) -0.00013(8) 0.00035(8) -0.00035(8)
Cu7 0.01315(10) 0.01382(10) 0.00894(9) 0.00053(8) 0.00007(8) -0.00196(8)
Cu8 0.01277(10) 0.01561(11) 0.00792(10) 0.00016(8) 0.00012(8) -0.00047(8)
O1 0.0178(7) 0.0173(6) 0.0093(6) 0.0000(5) -0.0006(5) 0.0034(5)
O2 0.0293(8) 0.0187(7) 0.0096(6) -0.0022(5) -0.0032(5) 0.0081(6)
O3 0.0203(7) 0.0159(6) 0.0104(6) 0.0007(5) 0.0012(5) 0.0031(5)
O4 0.0305(8) 0.0170(7) 0.0118(6) 0.0024(5) 0.0066(6) 0.0066(6)
O5 0.0182(7) 0.0189(7) 0.0094(6) -0.0013(5) 0.0007(5) -0.0043(5)
O6 0.0181(7) 0.0312(8) 0.0109(6) -0.0067(6) 0.0018(5) -0.0058(6)
O7 0.0174(6) 0.0187(7) 0.0105(6) 0.0006(5) 0.0006(5) -0.0039(5)
O8 0.0183(7) 0.0282(8) 0.0099(6) 0.0026(5) -0.0001(5) -0.0070(6)
O9 0.0188(7) 0.0152(6) 0.0081(6) -0.0005(5) -0.0008(5) 0.0036(5)
O10 0.0187(7) 0.0165(6) 0.0084(6) 0.0018(5) 0.0012(5) 0.0042(5)
O11 0.0142(6) 0.0179(6) 0.0096(6) -0.0003(5) 0.0011(5) -0.0024(5)
O12 0.0150(6) 0.0178(6) 0.0091(6) 0.0008(5) -0.0003(5) -0.0034(5)
N1 0.0168(7) 0.0147(7) 0.0129(7) 0.0012(6) -0.0027(6) 0.0005(6)
N2 0.0133(7) 0.0124(7) 0.0120(7) -0.0003(6) -0.0004(6) 0.0017(6)
N3 0.0142(7) 0.0135(7) 0.0162(8) -0.0002(6) 0.0000(6) -0.0004(5)
N4 0.0196(8) 0.0141(7) 0.0120(7) -0.0030(6) 0.0008(6) 0.0022(6)
N5 0.0191(8) 0.0159(8) 0.0123(7) -0.0009(6) 0.0040(6) 0.0010(6)
N6 0.0136(7) 0.0131(7) 0.0132(7) 0.0011(6) -0.0001(6) 0.0022(6)
N7 0.0153(7) 0.0145(7) 0.0140(7) 0.0004(6) 0.0015(6) -0.0023(6)
N8 0.0182(8) 0.0131(7) 0.0094(7) 0.0020(6) -0.0006(6) 0.0006(6)
N9 0.0158(8) 0.0198(8) 0.0136(8) -0.0037(6) -0.0007(6) 0.0008(6)
N10 0.0129(7) 0.0141(7) 0.0124(7) -0.0013(6) 0.0004(6) -0.0007(6)
N11 0.0135(7) 0.0161(7) 0.0148(8) 0.0000(6) 0.0005(6) 0.0006(6)
N12 0.0127(7) 0.0194(8) 0.0094(7) 0.0004(6) 0.0009(5) 0.0006(6)
N13 0.0153(7) 0.0142(7) 0.0128(7) 0.0018(6) 0.0010(6) -0.0006(6)
N14 0.0129(7) 0.0142(7) 0.0113(7) 0.0003(6) -0.0007(6) -0.0027(6)
N15 0.0127(7) 0.0144(7) 0.0162(8) 0.0008(6) 0.0011(6) 0.0007(5)
N16 0.0152(7) 0.0163(8) 0.0103(7) -0.0001(6) -0.0026(6) -0.0004(6)
C1 0.0272(10) 0.0175(9) 0.0126(9) -0.0004(7) -0.0024(7) 0.0020(8)
C2 0.0347(11) 0.0198(10) 0.0140(9) 0.0019(7) -0.0050(8) 0.0009(8)
C3 0.0314(11) 0.0157(9) 0.0203(10) 0.0031(7) -0.0068(8) 0.0028(8)
C4 0.0278(10) 0.0169(9) 0.0193(10) -0.0007(7) -0.0028(8) 0.0046(8)
C5 0.0142(8) 0.0149(8) 0.0135(9) 0.0005(7) -0.0012(7) -0.0008(6)
C6 0.0168(9) 0.0160(9) 0.0129(8) 0.0008(7) 0.0009(7) 0.0045(7)
C7 0.0120(8) 0.0129(8) 0.0130(8) -0.0006(6) 0.0019(6) -0.0016(6)
C8 0.0327(11) 0.0203(10) 0.0089(8) -0.0003(7) 0.0009(7) 0.0063(8)
C9 0.0172(9) 0.0201(9) 0.0180(9) 0.0033(7) 0.0001(7) -0.0003(7)
C10 0.0198(9) 0.0149(9) 0.0270(11) 0.0046(8) -0.0014(8) 0.0001(7)
C11 0.0219(10) 0.0134(9) 0.0312(11) -0.0025(8) 0.0020(8) -0.0001(7)
C12 0.0229(10) 0.0153(9) 0.0217(10) -0.0045(7) 0.0005(8) 0.0000(7)
C13 0.0165(9) 0.0154(9) 0.0167(9) -0.0009(7) -0.0003(7) -0.0010(7)
C14 0.0240(10) 0.0160(9) 0.0138(9) -0.0033(7) 0.0006(7) 0.0019(7)
C15 0.0207(9) 0.0175(9) 0.0117(9) -0.0021(7) 0.0003(7) 0.0003(7)
C16 0.0368(12) 0.0241(10) 0.0094(8) -0.0022(7) -0.0017(8) 0.0080(9)
C17 0.0326(11) 0.0175(9) 0.0153(9) 0.0010(7) 0.0046(8) 0.0014(8)
C18 0.0378(12) 0.0232(10) 0.0140(9) -0.0047(8) 0.0065(8) 0.0027(9)
C19 0.0270(10) 0.0186(10) 0.0232(10) -0.0047(8) 0.0067(8) 0.0023(8)
C20 0.0208(9) 0.0183(9) 0.0178(9) -0.0008(7) 0.0022(7) 0.0021(7)
C21 0.0121(8) 0.0151(8) 0.0186(9) 0.0003(7) 0.0015(7) -0.0015(6)
C22 0.0168(9) 0.0140(8) 0.0131(8) -0.0006(7) 0.0009(7) 0.0029(7)
C23 0.0118(8) 0.0149(8) 0.0130(8) 0.0002(7) -0.0010(6) -0.0017(6)
C24 0.0250(10) 0.0192(9) 0.0138(9) 0.0047(7) 0.0027(7) 0.0040(7)
C25 0.0180(9) 0.0183(9) 0.0175(9) -0.0012(7) 0.0027(7) -0.0018(7)
C26 0.0189(9) 0.0167(9) 0.0259(10) -0.0047(8) 0.0042(8) -0.0013(7)
C27 0.0197(10) 0.0154(9) 0.0301(11) 0.0033(8) -0.0001(8) 0.0007(7)
C28 0.0244(10) 0.0183(9) 0.0161(9) 0.0028(7) -0.0016(7) -0.0008(7)
C29 0.0147(8) 0.0150(9) 0.0157(9) -0.0006(7) 0.0002(7) -0.0024(7)
C30 0.0243(10) 0.0148(9) 0.0124(8) 0.0026(7) -0.0012(7) 0.0012(7)
C31 0.0200(9) 0.0178(9) 0.0109(8) 0.0009(7) 0.0013(7) 0.0000(7)
C32 0.0349(12) 0.0208(9) 0.0085(8) 0.0001(7) 0.0042(8) 0.0029(8)
C33 0.0186(9) 0.0346(12) 0.0144(9) -0.0075(8) 0.0005(7) -0.0017(8)
C34 0.0193(10) 0.0399(13) 0.0164(10) -0.0100(9) -0.0020(8) 0.0001(9)
C35 0.0162(9) 0.0322(11) 0.0230(11) -0.0087(9) -0.0035(8) -0.0006(8)
C36 0.0165(9) 0.0284(11) 0.0194(10) -0.0040(8) -0.0001(7) -0.0029(8)
C37 0.0165(9) 0.0145(8) 0.0144(9) -0.0024(7) -0.0013(7) 0.0014(7)
C38 0.0140(8) 0.0180(9) 0.0139(9) 0.0002(7) -0.0011(7) -0.0021(7)
C39 0.0160(9) 0.0115(8) 0.0132(8) 0.0013(6) -0.0003(7) 0.0010(6)
C40 0.0176(9) 0.0274(10) 0.0129(9) -0.0015(7) 0.0030(7) -0.0030(8)
C41 0.0186(9) 0.0197(9) 0.0175(9) 0.0008(7) -0.0022(7) 0.0005(7)
C42 0.0163(9) 0.0205(10) 0.0257(10) -0.0005(8) -0.0052(8) 0.0012(7)
C43 0.0155(9) 0.0221(10) 0.0273(11) 0.0015(8) 0.0020(8) -0.0017(7)
C44 0.0186(9) 0.0215(10) 0.0180(9) 0.0036(7) 0.0038(7) -0.0001(7)
C45 0.0145(9) 0.0146(8) 0.0178(9) 0.0011(7) -0.0004(7) 0.0030(7)
C46 0.0151(9) 0.0210(9) 0.0109(8) 0.0000(7) 0.0024(7) -0.0002(7)
C47 0.0188(9) 0.0195(9) 0.0119(9) -0.0022(7) 0.0009(7) 0.0016(7)
C48 0.0225(10) 0.0374(12) 0.0108(9) -0.0025(8) 0.0018(7) -0.0008(8)
C49 0.0226(10) 0.0236(10) 0.0143(9) 0.0007(7) 0.0005(7) -0.0022(8)
C50 0.0212(10) 0.0312(11) 0.0158(9) 0.0032(8) 0.0024(8) -0.0028(8)
C51 0.0172(9) 0.0255(10) 0.0210(10) 0.0051(8) 0.0039(7) -0.0027(7)
C52 0.0171(9) 0.0192(9) 0.0206(10) 0.0020(7) -0.0013(7) -0.0021(7)
C53 0.0179(9) 0.0128(8) 0.0136(8) 0.0011(7) 0.0012(7) 0.0025(7)
C54 0.0146(9) 0.0188(9) 0.0153(9) -0.0003(7) 0.0002(7) -0.0048(7)
C55 0.0148(9) 0.0136(8) 0.0132(8) -0.0006(6) -0.0006(7) 0.0024(6)
C56 0.0188(9) 0.0307(11) 0.0106(8) -0.0002(7) -0.0013(7) -0.0045(8)
C57 0.0186(9) 0.0177(9) 0.0144(9) 0.0027(7) 0.0016(7) 0.0025(7)
C58 0.0141(9) 0.0206(9) 0.0226(10) 0.0045(7) 0.0042(7) 0.0016(7)
C59 0.0142(9) 0.0270(10) 0.0240(10) 0.0031(8) -0.0019(8) -0.0006(7)
C60 0.0184(9) 0.0269(10) 0.0166(9) 0.0025(8) -0.0029(7) -0.0006(8)
C61 0.0152(9) 0.0167(9) 0.0137(8) 0.0007(7) 0.0000(7) 0.0015(7)
C62 0.0152(9) 0.0263(10) 0.0099(8) -0.0015(7) -0.0004(7) -0.0032(7)
C63 0.0192(9) 0.0168(9) 0.0101(8) 0.0008(7) -0.0012(7) -0.0004(7)
C64 0.0216(10) 0.0356(12) 0.0107(9) 0.0036(8) 0.0004(7) -0.0094(8)
S1 0.0171(2) 0.0265(2) 0.0165(2) 0.00126(19) -0.00173(17) -0.00219(18)
O13 0.0215(8) 0.0379(9) 0.0323(9) 0.0103(7) 0.0023(6) -0.0050(7)
O14 0.0366(9) 0.0266(8) 0.0321(9) -0.0001(7) -0.0135(7) 0.0031(7)
O15 0.0235(8) 0.0409(9) 0.0171(7) -0.0025(6) -0.0029(6) -0.0052(7)
F1 0.0330(8) 0.0808(13) 0.0452(10) -0.0228(9) -0.0079(7) 0.0266(8)
F2 0.0289(7) 0.0492(9) 0.0341(8) -0.0189(7) -0.0060(6) -0.0022(6)
F3 0.0475(10) 0.0968(15) 0.0235(8) -0.0106(8) 0.0128(7) -0.0366(10)
C65 0.0211(11) 0.0451(14) 0.0235(11) -0.0105(10) 0.0001(9) -0.0049(9)
S2 0.0230(2) 0.0212(2) 0.0190(2) 0.00010(18) 0.00219(19) -0.00130(18)
O16 0.0461(11) 0.0643(14) 0.0307(10) 0.0231(9) -0.0101(8) -0.0148(10)
O17 0.0314(9) 0.0226(8) 0.0428(10) -0.0100(7) 0.0071(7) -0.0050(7)
O18 0.0288(8) 0.0240(8) 0.0486(11) -0.0072(7) 0.0145(8) 0.0015(6)
F4 0.0480(9) 0.0430(9) 0.0172(6) 0.0038(6) -0.0016(6) -0.0069(7)
F5 0.0250(6) 0.0215(6) 0.0326(7) -0.0032(5) 0.0006(5) -0.0028(5)
F6 0.0335(8) 0.0243(7) 0.0663(11) -0.0085(7) 0.0216(7) 0.0027(6)
C66 0.0250(10) 0.0197(10) 0.0192(10) -0.0029(8) 0.0029(8) 0.0001(8)
S3 0.0256(2) 0.0185(2) 0.0214(2) 0.00474(19) 0.0033(2) 0.00180(19)
O19 0.0270(9) 0.0390(10) 0.0440(11) 0.0210(8) 0.0012(7) -0.0035(7)
O20 0.0351(9) 0.0204(8) 0.0350(9) -0.0010(7) 0.0093(7) 0.0060(6)
O21 0.0345(8) 0.0248(8) 0.0181(7) 0.0049(6) 0.0003(6) 0.0035(6)
F7 0.0806(13) 0.0568(11) 0.0205(7) -0.0071(7) -0.0018(8) 0.0411(10)
F8 0.0463(9) 0.0309(7) 0.0318(8) 0.0085(6) -0.0109(6) 0.0096(6)
F9 0.0709(12) 0.0286(8) 0.0371(9) 0.0042(6) -0.0114(8) -0.0168(7)
C67 0.0396(13) 0.0230(11) 0.0184(10) 0.0029(8) -0.0030(9) 0.0094(9)
S4 0.0202(2) 0.0265(3) 0.0204(2) 0.0058(2) -0.00149(18) 0.00211(19)
O22 0.0254(8) 0.0356(9) 0.0557(12) 0.0244(9) 0.0112(8) 0.0024(7)
O23 0.0234(8) 0.0371(9) 0.0513(12) 0.0197(8) 0.0109(8) 0.0089(7)
O24 0.0795(17) 0.0649(15) 0.0379(12) -0.0130(10) -0.0367(12) 0.0142(13)
F10 0.0472(9) 0.0567(10) 0.0180(7) -0.0046(6) -0.0061(6) 0.0094(7)
F11 0.0246(7) 0.0276(7) 0.0375(8) 0.0007(6) 0.0022(6) 0.0081(5)
F12 0.0223(7) 0.0416(9) 0.0783(12) 0.0376(9) 0.0048(7) -0.0009(6)
C68 0.0182(9) 0.0246(10) 0.0220(10) 0.0057(8) 0.0023(8) 0.0005(8)
C69 0.096(3) 0.0374(16) 0.053(2) 0.0015(14) -0.0275(19) -0.0075(17)
C70 0.0554(16) 0.0190(11) 0.0375(15) -0.0006(10) 0.0039(12) 0.0067(10)
N17 0.083(2) 0.0350(13) 0.0330(13) 0.0033(10) 0.0009(13) 0.0163(12)
C71 0.0538(17) 0.0345(13) 0.0374(14) 0.0012(11) -0.0120(12) 0.0064(11)
C72 0.0440(14) 0.0199(10) 0.0281(12) 0.0039(9) -0.0024(10) 0.0096(9)
N18 0.0469(13) 0.0289(11) 0.0411(13) 0.0040(9) -0.0095(11) 0.0042(10)

loop_
_atom_type_symbol
_atom_type_description
_atom_type_scat_dispersion_real
_atom_type_scat_dispersion_imag
_atom_type_scat_source
C C 0.0033 0.0016 'International Tables Vol C Tables 4.2.6.8 and 6.1.1.4'
H H 0.0000 0.0000 'International Tables Vol C Tables 4.2.6.8 and 6.1.1.4'
N N 0.0061 0.0033 'International Tables Vol C Tables 4.2.6.8 and 6.1.1.4'
O O 0.0106 0.0060 'International Tables Vol C Tables 4.2.6.8 and 6.1.1.4'
F F 0.0171 0.0103 'International Tables Vol C Tables 4.2.6.8 and 6.1.1.4'
S S 0.1246 0.1234 'International Tables Vol C Tables 4.2.6.8 and 6.1.1.4'
Cu Cu 0.3201 1.2651 'International Tables Vol C Tables 4.2.6.8 and 6.1.1.4'

loop_
_geom_angle_atom_site_label_1
_geom_angle_atom_site_label_2
_geom_angle_atom_site_label_3
_geom_angle
_geom_angle_site_symmetry_1
_geom_angle_site_symmetry_3
_geom_angle_publ_flag
O9 Cu1 O2 92.91(6) . . ?
O9 Cu1 N2 95.72(6) . . ?
O2 Cu1 N2 170.66(6) . . ?
O9 Cu1 N1 169.36(6) . . ?
O2 Cu1 N1 88.84(6) . . ?
N2 Cu1 N1 83.32(7) . . ?
O9 Cu2 N4 97.00(6) . . ?
O9 Cu2 N3 171.29(6) . . ?
N4 Cu2 N3 83.51(7) . . ?
O9 Cu2 O7 90.62(6) . . ?
N4 Cu2 O7 154.22(6) . . ?
N3 Cu2 O7 92.62(6) . . ?
O9 Cu2 O10 77.72(5) . . ?
N4 Cu2 O10 105.28(6) . . ?
N3 Cu2 O10 93.73(6) . . ?
O7 Cu2 O10 100.39(5) . . ?
O10 Cu3 O4 93.70(6) . . ?
O10 Cu3 N6 95.28(6) . . ?
O4 Cu3 N6 167.47(6) . . ?
O10 Cu3 N5 166.20(7) . . ?
O4 Cu3 N5 89.48(6) . . ?
N6 Cu3 N5 83.86(7) . . ?
O10 Cu4 N8 98.24(6) . . ?
O10 Cu4 N7 170.49(6) . . ?
N8 Cu4 N7 83.26(7) . . ?
O10 Cu4 O5 90.86(6) . . ?
N8 Cu4 O5 151.68(6) . . ?
N7 Cu4 O5 92.15(6) . . ?
O10 Cu4 O9 78.43(5) . . ?
N8 Cu4 O9 108.54(6) . . ?
N7 Cu4 O9 92.17(5) . . ?
O5 Cu4 O9 99.53(5) . . ?
O11 Cu5 O6 93.10(6) . . ?
O11 Cu5 N10 95.40(6) . . ?
O6 Cu5 N10 169.48(6) . . ?
O11 Cu5 N9 166.39(6) . . ?
O6 Cu5 N9 89.66(6) . . ?
N10 Cu5 N9 83.52(7) . . ?
O11 Cu6 N12 97.98(6) . . ?
O11 Cu6 N11 170.09(6) . . ?
N12 Cu6 N11 83.49(7) . . ?
O11 Cu6 O1 90.51(6) . . ?
N12 Cu6 O1 153.77(6) . . ?
N11 Cu6 O1 92.38(6) . . ?
O11 Cu6 O12 77.99(5) . . ?
N12 Cu6 O12 105.03(6) . . ?
N11 Cu6 O12 92.15(6) . . ?
O1 Cu6 O12 100.99(5) . . ?
O12 Cu7 O8 92.97(6) . . ?
O12 Cu7 N14 95.40(6) . . ?
O8 Cu7 N14 170.50(6) . . ?
O12 Cu7 N13 170.68(6) . . ?
O8 Cu7 N13 88.94(6) . . ?
N14 Cu7 N13 83.51(7) . . ?
O12 Cu8 N16 97.17(6) . . ?
O12 Cu8 N15 171.68(6) . . ?
N16 Cu8 N15 83.28(7) . . ?
O12 Cu8 O3 91.62(6) . . ?
N16 Cu8 O3 153.31(6) . . ?
N15 Cu8 O3 91.59(6) . . ?
O12 Cu8 O11 78.67(5) . . ?
N16 Cu8 O11 108.30(6) . . ?
N15 Cu8 O11 93.27(6) . . ?
O3 Cu8 O11 98.11(5) . . ?
C7 O1 Cu6 125.39(12) . . ?
C15 O2 Cu1 139.03(13) . . ?
C23 O3 Cu8 124.71(12) . . ?
C31 O4 Cu3 140.24(13) . . ?
C39 O5 Cu4 125.57(12) . . ?
C47 O6 Cu5 140.17(13) . . ?
C55 O7 Cu2 124.74(12) . . ?
C63 O8 Cu7 139.30(13) . . ?
Cu1 O9 Cu2 127.47(7) . . ?
Cu1 O9 Cu4 108.95(6) . . ?
Cu2 O9 Cu4 98.25(5) . . ?
Cu1 O9 H9D 100.4(18) . . ?
Cu2 O9 H9D 113.0(18) . . ?
Cu4 O9 H9D 107.8(18) . . ?
Cu3 O10 Cu4 128.11(7) . . ?
Cu3 O10 Cu2 107.98(6) . . ?
Cu4 O10 Cu2 97.66(5) . . ?
Cu3 O10 H10D 103.5(18) . . ?
Cu4 O10 H10D 113.1(19) . . ?
Cu2 O10 H10D 104.0(19) . . ?
Cu5 O11 Cu6 127.11(7) . . ?
Cu5 O11 Cu8 108.85(6) . . ?
Cu6 O11 Cu8 98.03(5) . . ?
Cu5 O11 H11D 106(2) . . ?
Cu6 O11 H11D 109(2) . . ?
Cu8 O11 H11D 105(2) . . ?
Cu7 O12 Cu8 128.17(7) . . ?
Cu7 O12 Cu6 109.51(6) . . ?
Cu8 O12 Cu6 97.52(5) . . ?
Cu7 O12 H12D 106(2) . . ?
Cu8 O12 H12D 110(2) . . ?
Cu6 O12 H12D 101.7(19) . . ?
C5 N1 C1 119.14(17) . . ?
C5 N1 Cu1 114.69(13) . . ?
C1 N1 Cu1 125.97(14) . . ?
C7 N2 C6 116.71(15) . . ?
C7 N2 Cu1 129.49(13) . . ?
C6 N2 Cu1 113.79(11) . . ?
C13 N3 C9 119.34(17) . . ?
C13 N3 Cu2 114.50(13) . . ?
C9 N3 Cu2 126.12(14) . . ?
C15 N4 C14 117.76(16) . . ?
C15 N4 Cu2 128.91(13) . . ?
C14 N4 Cu2 113.32(12) . . ?
C21 N5 C17 119.43(17) . . ?
C21 N5 Cu3 114.44(13) . . ?
C17 N5 Cu3 126.09(14) . . ?
C23 N6 C22 116.83(15) . . ?
C23 N6 Cu3 129.81(13) . . ?
C22 N6 Cu3 113.14(12) . . ?
C29 N7 C25 119.99(17) . . ?
C29 N7 Cu4 114.41(13) . . ?
C25 N7 Cu4 125.37(14) . . ?
C31 N8 C30 118.18(16) . . ?
C31 N8 Cu4 128.54(13) . . ?
C30 N8 Cu4 113.27(12) . . ?
C37 N9 C33 118.98(17) . . ?
C37 N9 Cu5 114.86(13) . . ?
C33 N9 Cu5 126.08(14) . . ?
C39 N10 C38 116.74(16) . . ?
C39 N10 Cu5 129.57(13) . . ?
C38 N10 Cu5 113.42(12) . . ?
C45 N11 C41 119.74(17) . . ?
C45 N11 Cu6 114.05(13) . . ?
C41 N11 Cu6 125.81(14) . . ?
C47 N12 C46 118.60(16) . . ?
C47 N12 Cu6 128.17(13) . . ?
C46 N12 Cu6 113.23(12) . . ?
C53 N13 C49 118.89(17) . . ?
C53 N13 Cu7 114.53(13) . . ?
C49 N13 Cu7 126.54(14) . . ?
C55 N14 C54 116.34(16) . . ?
C55 N14 Cu7 130.01(13) . . ?
C54 N14 Cu7 113.64(12) . . ?
C61 N15 C57 119.11(17) . . ?
C61 N15 Cu8 114.68(13) . . ?
C57 N15 Cu8 126.07(14) . . ?
C63 N16 C62 117.13(16) . . ?
C63 N16 Cu8 129.20(13) . . ?
C62 N16 Cu8 113.67(12) . . ?
N1 C1 C2 122.32(19) . . ?
N1 C1 H1A 118.8 . . ?
C2 C1 H1A 118.8 . . ?
C1 C2 C3 118.33(19) . . ?
C1 C2 H2A 120.8 . . ?
C3 C2 H2A 120.8 . . ?
C4 C3 C2 119.69(19) . . ?
C4 C3 H3A 120.2 . . ?
C2 C3 H3A 120.2 . . ?
C3 C4 C5 118.93(19) . . ?
C3 C4 H4A 120.5 . . ?
C5 C4 H4A 120.5 . . ?
N1 C5 C4 121.59(18) . . ?
N1 C5 C6 117.22(16) . . ?
C4 C5 C6 121.19(17) . . ?
N2 C6 C5 110.59(15) . . ?
N2 C6 H6A 109.5 . . ?
C5 C6 H6A 109.5 . . ?
N2 C6 H6B 109.5 . . ?
C5 C6 H6B 109.5 . . ?
H6A C6 H6B 108.1 . . ?
O1 C7 N2 121.27(16) . . ?
O1 C7 C8 118.28(16) . . ?
N2 C7 C8 120.45(17) . . ?
C7 C8 H8A 109.5 . . ?
C7 C8 H8B 109.5 . . ?
H8A C8 H8B 109.5 . . ?
C7 C8 H8C 109.5 . . ?
H8A C8 H8C 109.5 . . ?
H8B C8 H8C 109.5 . . ?
N3 C9 C10 122.26(19) . . ?
N3 C9 H9A 118.9 . . ?
C10 C9 H9A 118.9 . . ?
C9 C10 C11 118.32(19) . . ?
C9 C10 H10A 120.8 . . ?
C11 C10 H10A 120.8 . . ?
C12 C11 C10 119.86(19) . . ?
C12 C11 H11A 120.1 . . ?
C10 C11 H11A 120.1 . . ?
C11 C12 C13 118.56(19) . . ?
C11 C12 H12A 120.7 . . ?
C13 C12 H12A 120.7 . . ?
N3 C13 C12 121.61(18) . . ?
N3 C13 C14 116.82(17) . . ?
C12 C13 C14 121.57(18) . . ?
N4 C14 C13 110.83(16) . . ?
N4 C14 H14A 109.5 . . ?
C13 C14 H14A 109.5 . . ?
N4 C14 H14B 109.5 . . ?
C13 C14 H14B 109.5 . . ?
H14A C14 H14B 108.1 . . ?
O2 C15 N4 125.08(18) . . ?
O2 C15 C16 113.94(17) . . ?
N4 C15 C16 120.98(17) . . ?
C15 C16 H16A 109.5 . . ?
C15 C16 H16B 109.5 . . ?
H16A C16 H16B 109.5 . . ?
C15 C16 H16C 109.5 . . ?
H16A C16 H16C 109.5 . . ?
H16B C16 H16C 109.5 . . ?
N5 C17 C18 121.93(19) . . ?
N5 C17 H17A 119.0 . . ?
C18 C17 H17A 119.0 . . ?
C17 C18 C19 119.0(2) . . ?
C17 C18 H18A 120.5 . . ?
C19 C18 H18A 120.5 . . ?
C20 C19 C18 119.18(19) . . ?
C20 C19 H19A 120.4 . . ?
C18 C19 H19A 120.4 . . ?
C19 C20 C21 118.94(19) . . ?
C19 C20 H20A 120.5 . . ?
C21 C20 H20A 120.5 . . ?
N5 C21 C20 121.48(18) . . ?
N5 C21 C22 117.49(16) . . ?
C20 C21 C22 121.02(17) . . ?
N6 C22 C21 110.99(15) . . ?
N6 C22 H22A 109.4 . . ?
C21 C22 H22A 109.4 . . ?
N6 C22 H22B 109.4 . . ?
C21 C22 H22B 109.4 . . ?
H22A C22 H22B 108.0 . . ?
O3 C23 N6 121.09(17) . . ?
O3 C23 C24 118.07(17) . . ?
N6 C23 C24 120.83(17) . . ?
C23 C24 H24A 109.5 . . ?
C23 C24 H24B 109.5 . . ?
H24A C24 H24B 109.5 . . ?
C23 C24 H24C 109.5 . . ?
H24A C24 H24C 109.5 . . ?
H24B C24 H24C 109.5 . . ?
N7 C25 C26 121.78(19) . . ?
N7 C25 H25A 119.1 . . ?
C26 C25 H25A 119.1 . . ?
C27 C26 C25 118.49(19) . . ?
C27 C26 H26A 120.8 . . ?
C25 C26 H26A 120.8 . . ?
C26 C27 C28 120.12(19) . . ?
C26 C27 H27A 119.9 . . ?
C28 C27 H27A 119.9 . . ?
C27 C28 C29 118.71(19) . . ?
C27 C28 H28A 120.6 . . ?
C29 C28 H28A 120.6 . . ?
N7 C29 C28 120.89(18) . . ?
N7 C29 C30 117.43(17) . . ?
C28 C29 C30 121.68(18) . . ?
N8 C30 C29 110.34(16) . . ?
N8 C30 H30A 109.6 . . ?
C29 C30 H30A 109.6 . . ?
N8 C30 H30B 109.6 . . ?
C29 C30 H30B 109.6 . . ?
H30A C30 H30B 108.1 . . ?
O4 C31 N8 123.73(17) . . ?
O4 C31 C32 113.30(17) . . ?
N8 C31 C32 122.96(17) . . ?
C31 C32 H32A 109.5 . . ?
C31 C32 H32B 109.5 . . ?
H32A C32 H32B 109.5 . . ?
C31 C32 H32C 109.5 . . ?
H32A C32 H32C 109.5 . . ?
H32B C32 H32C 109.5 . . ?
N9 C33 C34 122.6(2) . . ?
N9 C33 H33A 118.7 . . ?
C34 C33 H33A 118.7 . . ?
C33 C34 C35 118.1(2) . . ?
C33 C34 H34A 120.9 . . ?
C35 C34 H34A 120.9 . . ?
C36 C35 C34 119.74(19) . . ?
C36 C35 H35A 120.1 . . ?
C34 C35 H35A 120.1 . . ?
C35 C36 C37 118.93(19) . . ?
C35 C36 H36A 120.5 . . ?
C37 C36 H36A 120.5 . . ?
N9 C37 C36 121.66(18) . . ?
N9 C37 C38 117.32(17) . . ?
C36 C37 C38 121.02(18) . . ?
N10 C38 C37 110.76(16) . . ?
N10 C38 H38A 109.5 . . ?
C37 C38 H38A 109.5 . . ?
N10 C38 H38B 109.5 . . ?
C37 C38 H38B 109.5 . . ?
H38A C38 H38B 108.1 . . ?
O5 C39 N10 120.85(17) . . ?
O5 C39 C40 117.82(16) . . ?
N10 C39 C40 121.31(17) . . ?
C39 C40 H40A 109.5 . . ?
C39 C40 H40B 109.5 . . ?
H40A C40 H40B 109.5 . . ?
C39 C40 H40C 109.5 . . ?
H40A C40 H40C 109.5 . . ?
H40B C40 H40C 109.5 . . ?
N11 C41 C42 121.85(19) . . ?
N11 C41 H41A 119.1 . . ?
C42 C41 H41A 119.1 . . ?
C41 C42 C43 118.82(19) . . ?
C41 C42 H42A 120.6 . . ?
C43 C42 H42A 120.6 . . ?
C42 C43 C44 119.29(19) . . ?
C42 C43 H43A 120.4 . . ?
C44 C43 H43A 120.4 . . ?
C43 C44 C45 119.12(19) . . ?
C43 C44 H44A 120.4 . . ?
C45 C44 H44A 120.4 . . ?
N11 C45 C44 121.12(18) . . ?
N11 C45 C46 116.95(17) . . ?
C44 C45 C46 121.93(18) . . ?
N12 C46 C45 110.62(15) . . ?
N12 C46 H46A 109.5 . . ?
C45 C46 H46A 109.5 . . ?
N12 C46 H46B 109.5 . . ?
C45 C46 H46B 109.5 . . ?
H46A C46 H46B 108.1 . . ?
O6 C47 N12 124.07(17) . . ?
O6 C47 C48 113.28(17) . . ?
N12 C47 C48 122.64(18) . . ?
C47 C48 H48A 109.5 . . ?
C47 C48 H48B 109.5 . . ?
H48A C48 H48B 109.5 . . ?
C47 C48 H48C 109.5 . . ?
H48A C48 H48C 109.5 . . ?
H48B C48 H48C 109.5 . . ?
N13 C49 C50 122.41(19) . . ?
N13 C49 H49A 118.8 . . ?
C50 C49 H49A 118.8 . . ?
C49 C50 C51 118.61(19) . . ?
C49 C50 H50A 120.7 . . ?
C51 C50 H50A 120.7 . . ?
C52 C51 C50 119.01(19) . . ?
C52 C51 H51A 120.5 . . ?
C50 C51 H51A 120.5 . . ?
C51 C52 C53 119.52(19) . . ?
C51 C52 H52A 120.2 . . ?
C53 C52 H52A 120.2 . . ?
N13 C53 C52 121.53(18) . . ?
N13 C53 C54 117.05(16) . . ?
C52 C53 C54 121.42(18) . . ?
N14 C54 C53 111.05(15) . . ?
N14 C54 H54A 109.4 . . ?
C53 C54 H54A 109.4 . . ?
N14 C54 H54B 109.4 . . ?
C53 C54 H54B 109.4 . . ?
H54A C54 H54B 108.0 . . ?
O7 C55 N14 121.38(17) . . ?
O7 C55 C56 118.32(17) . . ?
N14 C55 C56 120.29(17) . . ?
C55 C56 H56A 109.5 . . ?
C55 C56 H56B 109.5 . . ?
H56A C56 H56B 109.5 . . ?
C55 C56 H56C 109.5 . . ?
H56A C56 H56C 109.5 . . ?
H56B C56 H56C 109.5 . . ?
N15 C57 C58 122.39(19) . . ?
N15 C57 H57A 118.8 . . ?
C58 C57 H57A 118.8 . . ?
C57 C58 C59 118.49(18) . . ?
C57 C58 H58A 120.8 . . ?
C59 C58 H58A 120.8 . . ?
C60 C59 C58 119.55(19) . . ?
C60 C59 H59A 120.2 . . ?
C58 C59 H59A 120.2 . . ?
C59 C60 C61 118.46(19) . . ?
C59 C60 H60A 120.8 . . ?
C61 C60 H60A 120.8 . . ?
N15 C61 C60 121.98(18) . . ?
N15 C61 C62 117.12(17) . . ?
C60 C61 C62 120.89(17) . . ?
N16 C62 C61 110.71(15) . . ?
N16 C62 H62A 109.5 . . ?
C61 C62 H62A 109.5 . . ?
N16 C62 H62B 109.5 . . ?
C61 C62 H62B 109.5 . . ?
H62A C62 H62B 108.1 . . ?
O8 C63 N16 124.77(17) . . ?
O8 C63 C64 114.36(17) . . ?
N16 C63 C64 120.86(17) . . ?
C63 C64 H64A 109.5 . . ?
C63 C64 H64B 109.5 . . ?
H64A C64 H64B 109.5 . . ?
C63 C64 H64C 109.5 . . ?
H64A C64 H64C 109.5 . . ?
H64B C64 H64C 109.5 . . ?
O13 S1 O14 115.10(10) . . ?
O13 S1 O15 114.99(10) . . ?
O14 S1 O15 115.11(10) . . ?
O13 S1 C65 102.50(11) . . ?
O14 S1 C65 102.90(12) . . ?
O15 S1 C65 103.70(10) . . ?
F1 C65 F3 107.2(2) . . ?
F1 C65 F2 108.1(2) . . ?
F3 C65 F2 106.6(2) . . ?
F1 C65 S1 111.59(17) . . ?
F3 C65 S1 111.31(18) . . ?
F2 C65 S1 111.74(16) . . ?
O18 S2 O16 114.84(13) . . ?
O18 S2 O17 115.41(11) . . ?
O16 S2 O17 115.78(13) . . ?
O18 S2 C66 102.25(10) . . ?
O16 S2 C66 102.76(11) . . ?
O17 S2 C66 102.94(10) . . ?
F4 C66 F6 107.75(18) . . ?
F4 C66 F5 106.63(17) . . ?
F6 C66 F5 106.92(17) . . ?
F4 C66 S2 111.63(15) . . ?
F6 C66 S2 111.94(15) . . ?
F5 C66 S2 111.68(14) . . ?
O20 S3 O19 115.17(11) . . ?
O20 S3 O21 115.06(10) . . ?
O19 S3 O21 115.39(10) . . ?
O20 S3 C67 103.02(11) . . ?
O19 S3 C67 102.71(12) . . ?
O21 S3 C67 102.78(10) . . ?
F7 C67 F8 106.62(19) . . ?
F7 C67 F9 107.4(2) . . ?
F8 C67 F9 107.2(2) . . ?
F7 C67 S3 112.19(18) . . ?
F8 C67 S3 112.03(16) . . ?
F9 C67 S3 111.12(16) . . ?
O23 S4 O22 115.36(12) . . ?
O23 S4 O24 115.54(14) . . ?
O22 S4 O24 114.77(15) . . ?
O23 S4 C68 103.22(10) . . ?
O22 S4 C68 102.81(10) . . ?
O24 S4 C68 102.42(12) . . ?
F10 C68 F11 106.38(18) . . ?
F10 C68 F12 106.94(19) . . ?
F11 C68 F12 107.36(18) . . ?
F10 C68 S4 111.99(15) . . ?
F11 C68 S4 112.50(15) . . ?
F12 C68 S4 111.33(15) . . ?
C70 C69 H69A 109.5 . . ?
C70 C69 H69B 109.5 . . ?
H69A C69 H69B 109.5 . . ?
C70 C69 H69C 109.5 . . ?
H69A C69 H69C 109.5 . . ?
H69B C69 H69C 109.5 . . ?
N17 C70 C69 177.4(4) . . ?
C72 C71 H71A 109.5 . . ?
C72 C71 H71B 109.5 . . ?
H71A C71 H71B 109.5 . . ?
C72 C71 H71C 109.5 . . ?
H71A C71 H71C 109.5 . . ?
H71B C71 H71C 109.5 . . ?
N18 C72 C71 176.9(3) . . ?

loop_
_geom_bond_atom_site_label_1
_geom_bond_atom_site_label_2
_geom_bond_distance
_geom_bond_site_symmetry_2
_geom_bond_publ_flag
Cu1 O9 1.8831(13) . ?
Cu1 O2 1.9306(14) . ?
Cu1 N2 1.9745(16) . ?
Cu1 N1 1.9874(16) . ?
Cu2 O9 1.9078(13) . ?
Cu2 N4 1.9696(17) . ?
Cu2 N3 1.9841(16) . ?
Cu2 O7 2.0044(13) . ?
Cu2 O10 2.3947(14) . ?
Cu3 O10 1.8790(13) . ?
Cu3 O4 1.9260(14) . ?
Cu3 N6 1.9720(16) . ?
Cu3 N5 1.9795(16) . ?
Cu4 O10 1.9014(13) . ?
Cu4 N8 1.9761(16) . ?
Cu4 N7 1.9827(16) . ?
Cu4 O5 2.0175(13) . ?
Cu4 O9 2.3717(14) . ?
Cu5 O11 1.8797(13) . ?
Cu5 O6 1.9324(14) . ?
Cu5 N10 1.9781(16) . ?
Cu5 N9 1.9794(17) . ?
Cu6 O11 1.9113(13) . ?
Cu6 N12 1.9682(16) . ?
Cu6 N11 1.9873(16) . ?
Cu6 O1 1.9992(13) . ?
Cu6 O12 2.3966(14) . ?
Cu7 O12 1.8841(13) . ?
Cu7 O8 1.9274(14) . ?
Cu7 N14 1.9683(16) . ?
Cu7 N13 1.9898(16) . ?
Cu8 O12 1.9038(13) . ?
Cu8 N16 1.9761(16) . ?
Cu8 N15 1.9880(16) . ?
Cu8 O3 2.0227(13) . ?
Cu8 O11 2.3752(14) . ?
O1 C7 1.291(2) . ?
O2 C15 1.277(2) . ?
O3 C23 1.292(2) . ?
O4 C31 1.284(2) . ?
O5 C39 1.294(2) . ?
O6 C47 1.284(2) . ?
O7 C55 1.291(2) . ?
O8 C63 1.277(2) . ?
O9 H9D 0.877(4) . ?
O10 H10D 0.879(4) . ?
O11 H11D 0.879(4) . ?
O12 H12D 0.877(4) . ?
N1 C5 1.339(2) . ?
N1 C1 1.349(2) . ?
N2 C7 1.311(2) . ?
N2 C6 1.465(2) . ?
N3 C13 1.344(2) . ?
N3 C9 1.351(3) . ?
N4 C15 1.303(3) . ?
N4 C14 1.467(2) . ?
N5 C21 1.338(2) . ?
N5 C17 1.350(3) . ?
N6 C23 1.314(2) . ?
N6 C22 1.470(2) . ?
N7 C29 1.337(3) . ?
N7 C25 1.351(2) . ?
N8 C31 1.305(2) . ?
N8 C30 1.469(2) . ?
N9 C37 1.342(3) . ?
N9 C33 1.345(3) . ?
N10 C39 1.313(2) . ?
N10 C38 1.472(2) . ?
N11 C45 1.341(2) . ?
N11 C41 1.351(3) . ?
N12 C47 1.309(2) . ?
N12 C46 1.469(2) . ?
N13 C53 1.343(2) . ?
N13 C49 1.349(3) . ?
N14 C55 1.309(2) . ?
N14 C54 1.467(2) . ?
N15 C61 1.337(3) . ?
N15 C57 1.352(2) . ?
N16 C63 1.312(2) . ?
N16 C62 1.464(2) . ?
C1 C2 1.378(3) . ?
C1 H1A 0.9500 . ?
C2 C3 1.389(3) . ?
C2 H2A 0.9500 . ?
C3 C4 1.376(3) . ?
C3 H3A 0.9500 . ?
C4 C5 1.391(3) . ?
C4 H4A 0.9500 . ?
C5 C6 1.495(2) . ?
C6 H6A 0.9900 . ?
C6 H6B 0.9900 . ?
C7 C8 1.506(3) . ?
C8 H8A 0.9800 . ?
C8 H8B 0.9800 . ?
C8 H8C 0.9800 . ?
C9 C10 1.383(3) . ?
C9 H9A 0.9500 . ?
C10 C11 1.392(3) . ?
C10 H10A 0.9500 . ?
C11 C12 1.386(3) . ?
C11 H11A 0.9500 . ?
C12 C13 1.397(3) . ?
C12 H12A 0.9500 . ?
C13 C14 1.498(3) . ?
C14 H14A 0.9900 . ?
C14 H14B 0.9900 . ?
C15 C16 1.521(3) . ?
C16 H16A 0.9800 . ?
C16 H16B 0.9800 . ?
C16 H16C 0.9800 . ?
C17 C18 1.376(3) . ?
C17 H17A 0.9500 . ?
C18 C19 1.394(3) . ?
C18 H18A 0.9500 . ?
C19 C20 1.378(3) . ?
C19 H19A 0.9500 . ?
C20 C21 1.400(3) . ?
C20 H20A 0.9500 . ?
C21 C22 1.490(3) . ?
C22 H22A 0.9900 . ?
C22 H22B 0.9900 . ?
C23 C24 1.504(3) . ?
C24 H24A 0.9800 . ?
C24 H24B 0.9800 . ?
C24 H24C 0.9800 . ?
C25 C26 1.383(3) . ?
C25 H25A 0.9500 . ?
C26 C27 1.378(3) . ?
C26 H26A 0.9500 . ?
C27 C28 1.382(3) . ?
C27 H27A 0.9500 . ?
C28 C29 1.402(3) . ?
C28 H28A 0.9500 . ?
C29 C30 1.497(3) . ?
C30 H30A 0.9900 . ?
C30 H30B 0.9900 . ?
C31 C32 1.506(2) . ?
C32 H32A 0.9800 . ?
C32 H32B 0.9800 . ?
C32 H32C 0.9800 . ?
C33 C34 1.382(3) . ?
C33 H33A 0.9500 . ?
C34 C35 1.397(3) . ?
C34 H34A 0.9500 . ?
C35 C36 1.369(3) . ?
C35 H35A 0.9500 . ?
C36 C37 1.399(3) . ?
C36 H36A 0.9500 . ?
C37 C38 1.490(3) . ?
C38 H38A 0.9900 . ?
C38 H38B 0.9900 . ?
C39 C40 1.505(3) . ?
C40 H40A 0.9800 . ?
C40 H40B 0.9800 . ?
C40 H40C 0.9800 . ?
C41 C42 1.378(3) . ?
C41 H41A 0.9500 . ?
C42 C43 1.386(3) . ?
C42 H42A 0.9500 . ?
C43 C44 1.388(3) . ?
C43 H43A 0.9500 . ?
C44 C45 1.391(3) . ?
C44 H44A 0.9500 . ?
C45 C46 1.503(3) . ?
C46 H46A 0.9900 . ?
C46 H46B 0.9900 . ?
C47 C48 1.514(3) . ?
C48 H48A 0.9800 . ?
C48 H48B 0.9800 . ?
C48 H48C 0.9800 . ?
C49 C50 1.377(3) . ?
C49 H49A 0.9500 . ?
C50 C51 1.399(3) . ?
C50 H50A 0.9500 . ?
C51 C52 1.371(3) . ?
C51 H51A 0.9500 . ?
C52 C53 1.392(3) . ?
C52 H52A 0.9500 . ?
C53 C54 1.491(3) . ?
C54 H54A 0.9900 . ?
C54 H54B 0.9900 . ?
C55 C56 1.507(3) . ?
C56 H56A 0.9800 . ?
C56 H56B 0.9800 . ?
C56 H56C 0.9800 . ?
C57 C58 1.374(3) . ?
C57 H57A 0.9500 . ?
C58 C59 1.392(3) . ?
C58 H58A 0.9500 . ?
C59 C60 1.388(3) . ?
C59 H59A 0.9500 . ?
C60 C61 1.392(3) . ?
C60 H60A 0.9500 . ?
C61 C62 1.500(3) . ?
C62 H62A 0.9900 . ?
C62 H62B 0.9900 . ?
C63 C64 1.520(3) . ?
C64 H64A 0.9800 . ?
C64 H64B 0.9800 . ?
C64 H64C 0.9800 . ?
S1 O13 1.4394(17) . ?
S1 O14 1.4422(17) . ?
S1 O15 1.4448(16) . ?
S1 C65 1.819(2) . ?
F1 C65 1.328(3) . ?
F2 C65 1.341(3) . ?
F3 C65 1.335(3) . ?
S2 O18 1.4364(17) . ?
S2 O16 1.4374(19) . ?
S2 O17 1.4395(17) . ?
S2 C66 1.830(2) . ?
F4 C66 1.335(3) . ?
F5 C66 1.340(2) . ?
F6 C66 1.337(2) . ?
S3 O20 1.4379(17) . ?
S3 O19 1.4412(17) . ?
S3 O21 1.4465(16) . ?
S3 C67 1.812(2) . ?
F7 C67 1.333(3) . ?
F8 C67 1.345(2) . ?
F9 C67 1.345(3) . ?
S4 O23 1.4333(18) . ?
S4 O22 1.4334(18) . ?
S4 O24 1.436(2) . ?
S4 C68 1.821(2) . ?
F10 C68 1.332(3) . ?
F11 C68 1.333(2) . ?
F12 C68 1.338(2) . ?
C69 C70 1.464(4) . ?
C69 H69A 0.9800 . ?
C69 H69B 0.9800 . ?
C69 H69C 0.9800 . ?
C70 N17 1.129(4) . ?
C71 C72 1.458(4) . ?
C71 H71A 0.9800 . ?
C71 H71B 0.9800 . ?
C71 H71C 0.9800 . ?
C72 N18 1.131(3) . ?

loop_
_geom_hbond_atom_site_label_D
_geom_hbond_atom_site_label_H
_geom_hbond_atom_site_label_A
_geom_hbond_distance_DH
_geom_hbond_distance_HA
_geom_hbond_distance_DA
_geom_hbond_angle_DHA
_geom_hbond_site_symmetry_A
O9 H9D O1 0.877(4) 1.757(10) 2.6051(18) 162(3) .
O10 H10D O3 0.879(4) 1.761(10) 2.6086(19) 161(3) .
O11 H11D O5 0.879(4) 1.779(13) 2.6111(19) 157(3) .
O12 H12D O7 0.877(4) 1.775(12) 2.6053(19) 157(3) .

loop_
_geom_torsion_atom_site_label_1
_geom_torsion_atom_site_label_2
_geom_torsion_atom_site_label_3
_geom_torsion_atom_site_label_4
_geom_torsion
_geom_torsion_site_symmetry_1
_geom_torsion_site_symmetry_2
_geom_torsion_site_symmetry_3
_geom_torsion_site_symmetry_4
_geom_torsion_publ_flag
O11 Cu6 O1 C7 119.06(15) . . . . ?
N12 Cu6 O1 C7 9.7(2) . . . . ?
N11 Cu6 O1 C7 -70.43(15) . . . . ?
O12 Cu6 O1 C7 -163.08(14) . . . . ?
O9 Cu1 O2 C15 -9.3(2) . . . . ?
N1 Cu1 O2 C15 -178.8(2) . . . . ?
O12 Cu8 O3 C23 111.28(15) . . . . ?
N16 Cu8 O3 C23 1.7(2) . . . . ?
N15 Cu8 O3 C23 -76.40(15) . . . . ?
O11 Cu8 O3 C23 -169.93(14) . . . . ?
O10 Cu3 O4 C31 1.5(2) . . . . ?
N6 Cu3 O4 C31 137.2(3) . . . . ?
N5 Cu3 O4 C31 -165.0(2) . . . . ?
O10 Cu4 O5 C39 -109.75(15) . . . . ?
N8 Cu4 O5 C39 -0.5(2) . . . . ?
N7 Cu4 O5 C39 79.27(15) . . . . ?
O9 Cu4 O5 C39 171.84(14) . . . . ?
O11 Cu5 O6 C47 2.8(2) . . . . ?
N10 Cu5 O6 C47 -141.1(3) . . . . ?
N9 Cu5 O6 C47 169.5(2) . . . . ?
O9 Cu2 O7 C55 -120.13(15) . . . . ?
N4 Cu2 O7 C55 -12.5(2) . . . . ?
N3 Cu2 O7 C55 67.96(15) . . . . ?
O10 Cu2 O7 C55 162.24(14) . . . . ?
O12 Cu7 O8 C63 12.9(2) . . . . ?
N13 Cu7 O8 C63 -176.2(2) . . . . ?
O2 Cu1 O9 Cu2 32.53(10) . . . . ?
N2 Cu1 O9 Cu2 -143.90(9) . . . . ?
N1 Cu1 O9 Cu2 131.8(3) . . . . ?
O2 Cu1 O9 Cu4 -84.48(7) . . . . ?
N2 Cu1 O9 Cu4 99.08(6) . . . . ?
N1 Cu1 O9 Cu4 14.8(4) . . . . ?
N4 Cu2 O9 Cu1 -36.34(10) . . . . ?
O7 Cu2 O9 Cu1 118.97(9) . . . . ?
O10 Cu2 O9 Cu1 -140.53(9) . . . . ?
N4 Cu2 O9 Cu4 85.30(6) . . . . ?
O7 Cu2 O9 Cu4 -119.39(5) . . . . ?
O10 Cu2 O9 Cu4 -18.89(4) . . . . ?
O10 Cu4 O9 Cu1 158.40(7) . . . . ?
N8 Cu4 O9 Cu1 63.49(8) . . . . ?
N7 Cu4 O9 Cu1 -20.14(7) . . . . ?
O5 Cu4 O9 Cu1 -112.68(7) . . . . ?
O10 Cu4 O9 Cu2 24.00(6) . . . . ?
N8 Cu4 O9 Cu2 -70.91(7) . . . . ?
N7 Cu4 O9 Cu2 -154.54(6) . . . . ?
O5 Cu4 O9 Cu2 112.92(6) . . . . ?
O4 Cu3 O10 Cu4 24.34(10) . . . . ?
N6 Cu3 O10 Cu4 -146.90(9) . . . . ?
N5 Cu3 O10 Cu4 127.4(2) . . . . ?
O4 Cu3 O10 Cu2 -91.30(7) . . . . ?
N6 Cu3 O10 Cu2 97.46(6) . . . . ?
N5 Cu3 O10 Cu2 11.7(3) . . . . ?
N8 Cu4 O10 Cu3 -31.62(10) . . . . ?
O5 Cu4 O10 Cu3 121.48(9) . . . . ?
O9 Cu4 O10 Cu3 -138.97(10) . . . . ?
N8 Cu4 O10 Cu2 88.48(6) . . . . ?
O5 Cu4 O10 Cu2 -118.42(5) . . . . ?
O9 Cu4 O10 Cu2 -18.88(4) . . . . ?
O9 Cu2 O10 Cu3 158.08(7) . . . . ?
N4 Cu2 O10 Cu3 64.08(7) . . . . ?
N3 Cu2 O10 Cu3 -20.20(7) . . . . ?
O7 Cu2 O10 Cu3 -113.56(6) . . . . ?
O9 Cu2 O10 Cu4 23.78(6) . . . . ?
N4 Cu2 O10 Cu4 -70.22(7) . . . . ?
N3 Cu2 O10 Cu4 -154.50(6) . . . . ?
O7 Cu2 O10 Cu4 112.14(6) . . . . ?
O6 Cu5 O11 Cu6 -29.26(10) . . . . ?
N10 Cu5 O11 Cu6 144.54(9) . . . . ?
N9 Cu5 O11 Cu6 -130.7(3) . . . . ?
O6 Cu5 O11 Cu8 87.06(7) . . . . ?
N10 Cu5 O11 Cu8 -99.14(7) . . . . ?
N9 Cu5 O11 Cu8 -14.4(3) . . . . ?
N12 Cu6 O11 Cu5 35.99(10) . . . . ?
O1 Cu6 O11 Cu5 -119.11(9) . . . . ?
O12 Cu6 O11 Cu5 139.76(9) . . . . ?
N12 Cu6 O11 Cu8 -85.06(6) . . . . ?
O1 Cu6 O11 Cu8 119.83(5) . . . . ?
O12 Cu6 O11 Cu8 18.70(4) . . . . ?
O12 Cu8 O11 Cu5 -157.53(7) . . . . ?
N16 Cu8 O11 Cu5 -63.64(8) . . . . ?
N15 Cu8 O11 Cu5 20.36(7) . . . . ?
O3 Cu8 O11 Cu5 112.43(7) . . . . ?
O12 Cu8 O11 Cu6 -23.74(6) . . . . ?
N16 Cu8 O11 Cu6 70.15(7) . . . . ?
N15 Cu8 O11 Cu6 154.15(6) . . . . ?
O3 Cu8 O11 Cu6 -113.78(6) . . . . ?
O8 Cu7 O12 Cu8 -32.02(10) . . . . ?
N14 Cu7 O12 Cu8 143.48(9) . . . . ?
O8 Cu7 O12 Cu6 85.06(7) . . . . ?
N14 Cu7 O12 Cu6 -99.44(7) . . . . ?
N16 Cu8 O12 Cu7 33.56(10) . . . . ?
O3 Cu8 O12 Cu7 -121.19(9) . . . . ?
O11 Cu8 O12 Cu7 140.87(10) . . . . ?
N16 Cu8 O12 Cu6 -88.60(6) . . . . ?
O3 Cu8 O12 Cu6 116.65(5) . . . . ?
O11 Cu8 O12 Cu6 18.70(4) . . . . ?
O11 Cu6 O12 Cu7 -158.63(7) . . . . ?
N12 Cu6 O12 Cu7 -63.48(8) . . . . ?
N11 Cu6 O12 Cu7 20.36(7) . . . . ?
O1 Cu6 O12 Cu7 113.21(6) . . . . ?
O11 Cu6 O12 Cu8 -23.55(6) . . . . ?
N12 Cu6 O12 Cu8 71.61(7) . . . . ?
N11 Cu6 O12 Cu8 155.45(6) . . . . ?
O1 Cu6 O12 Cu8 -111.71(6) . . . . ?
O9 Cu1 N1 C5 85.4(4) . . . . ?
O2 Cu1 N1 C5 -174.91(14) . . . . ?
N2 Cu1 N1 C5 -0.01(13) . . . . ?
O9 Cu1 N1 C1 -89.4(4) . . . . ?
O2 Cu1 N1 C1 10.27(17) . . . . ?
N2 Cu1 N1 C1 -174.82(18) . . . . ?
O9 Cu1 N2 C7 5.17(17) . . . . ?
N1 Cu1 N2 C7 174.51(17) . . . . ?
O9 Cu1 N2 C6 -173.07(12) . . . . ?
O2 Cu1 N2 C6 29.5(5) . . . . ?
N1 Cu1 N2 C6 -3.73(12) . . . . ?
N4 Cu2 N3 C13 -7.81(14) . . . . ?
O7 Cu2 N3 C13 -162.23(13) . . . . ?
O10 Cu2 N3 C13 97.17(13) . . . . ?
N4 Cu2 N3 C9 174.62(17) . . . . ?
O7 Cu2 N3 C9 20.20(16) . . . . ?
O10 Cu2 N3 C9 -80.40(16) . . . . ?
O9 Cu2 N4 C15 17.52(18) . . . . ?
N3 Cu2 N4 C15 -171.24(19) . . . . ?
O7 Cu2 N4 C15 -88.7(2) . . . . ?
O10 Cu2 N4 C15 96.65(18) . . . . ?
O9 Cu2 N4 C14 -161.98(13) . . . . ?
N3 Cu2 N4 C14 9.26(13) . . . . ?
O7 Cu2 N4 C14 91.81(18) . . . . ?
O10 Cu2 N4 C14 -82.85(13) . . . . ?
O10 Cu3 N5 C21 89.0(3) . . . . ?
O4 Cu3 N5 C21 -167.50(14) . . . . ?
N6 Cu3 N5 C21 1.86(14) . . . . ?
O10 Cu3 N5 C17 -88.9(3) . . . . ?
O4 Cu3 N5 C17 14.60(18) . . . . ?
N6 Cu3 N5 C17 -176.04(18) . . . . ?
O10 Cu3 N6 C23 5.67(17) . . . . ?
O4 Cu3 N6 C23 -129.9(3) . . . . ?
N5 Cu3 N6 C23 171.83(18) . . . . ?
O10 Cu3 N6 C22 -168.65(12) . . . . ?
O4 Cu3 N6 C22 55.8(3) . . . . ?
N5 Cu3 N6 C22 -2.49(12) . . . . ?
N8 Cu4 N7 C29 -9.50(14) . . . . ?
O5 Cu4 N7 C29 -161.46(14) . . . . ?
O9 Cu4 N7 C29 98.91(13) . . . . ?
N8 Cu4 N7 C25 176.14(16) . . . . ?
O5 Cu4 N7 C25 24.17(16) . . . . ?
O9 Cu4 N7 C25 -75.45(16) . . . . ?
O10 Cu4 N8 C31 18.77(18) . . . . ?
N7 Cu4 N8 C31 -170.70(18) . . . . ?
O5 Cu4 N8 C31 -88.7(2) . . . . ?
O9 Cu4 N8 C31 99.26(17) . . . . ?
O10 Cu4 N8 C30 -160.24(13) . . . . ?
N7 Cu4 N8 C30 10.29(13) . . . . ?
O5 Cu4 N8 C30 92.26(17) . . . . ?
O9 Cu4 N8 C30 -79.75(13) . . . . ?
O11 Cu5 N9 C37 -86.0(3) . . . . ?
O6 Cu5 N9 C37 172.15(14) . . . . ?
N10 Cu5 N9 C37 0.18(14) . . . . ?
O11 Cu5 N9 C33 90.7(3) . . . . ?
O6 Cu5 N9 C33 -11.15(18) . . . . ?
N10 Cu5 N9 C33 176.88(19) . . . . ?
O11 Cu5 N10 C39 -5.55(17) . . . . ?
O6 Cu5 N10 C39 138.2(3) . . . . ?
N9 Cu5 N10 C39 -171.91(18) . . . . ?
O11 Cu5 N10 C38 168.18(12) . . . . ?
O6 Cu5 N10 C38 -48.1(4) . . . . ?
N9 Cu5 N10 C38 1.83(13) . . . . ?
N12 Cu6 N11 C45 11.55(13) . . . . ?
O1 Cu6 N11 C45 165.56(13) . . . . ?
O12 Cu6 N11 C45 -93.34(13) . . . . ?
N12 Cu6 N11 C41 -175.80(17) . . . . ?
O1 Cu6 N11 C41 -21.79(16) . . . . ?
O12 Cu6 N11 C41 79.31(16) . . . . ?
O11 Cu6 N12 C47 -19.97(18) . . . . ?
N11 Cu6 N12 C47 169.92(18) . . . . ?
O1 Cu6 N12 C47 87.8(2) . . . . ?
O12 Cu6 N12 C47 -99.60(17) . . . . ?
O11 Cu6 N12 C46 159.10(12) . . . . ?
N11 Cu6 N12 C46 -11.01(13) . . . . ?
O1 Cu6 N12 C46 -93.15(18) . . . . ?
O12 Cu6 N12 C46 79.47(13) . . . . ?
O8 Cu7 N13 C53 172.09(14) . . . . ?
N14 Cu7 N13 C53 -2.13(13) . . . . ?
O8 Cu7 N13 C49 -10.49(17) . . . . ?
N14 Cu7 N13 C49 175.29(17) . . . . ?
O12 Cu7 N14 C55 -5.06(18) . . . . ?
N13 Cu7 N14 C55 -175.76(18) . . . . ?
O12 Cu7 N14 C54 174.67(13) . . . . ?
N13 Cu7 N14 C54 3.97(13) . . . . ?
N16 Cu8 N15 C61 6.34(14) . . . . ?
O3 Cu8 N15 C61 160.07(14) . . . . ?
O11 Cu8 N15 C61 -101.71(14) . . . . ?
N16 Cu8 N15 C57 -177.95(16) . . . . ?
O3 Cu8 N15 C57 -24.22(16) . . . . ?
O11 Cu8 N15 C57 74.00(16) . . . . ?
O12 Cu8 N16 C63 -14.28(18) . . . . ?
N15 Cu8 N16 C63 174.09(18) . . . . ?
O3 Cu8 N16 C63 94.0(2) . . . . ?
O11 Cu8 N16 C63 -94.67(17) . . . . ?
O12 Cu8 N16 C62 165.17(13) . . . . ?
N15 Cu8 N16 C62 -6.46(13) . . . . ?
O3 Cu8 N16 C62 -86.54(18) . . . . ?
O11 Cu8 N16 C62 84.77(13) . . . . ?
C5 N1 C1 C2 0.7(3) . . . . ?
Cu1 N1 C1 C2 175.33(16) . . . . ?
N1 C1 C2 C3 -0.1(3) . . . . ?
C1 C2 C3 C4 -0.7(3) . . . . ?
C2 C3 C4 C5 0.9(3) . . . . ?
C1 N1 C5 C4 -0.5(3) . . . . ?
Cu1 N1 C5 C4 -175.69(15) . . . . ?
C1 N1 C5 C6 178.98(18) . . . . ?
Cu1 N1 C5 C6 3.8(2) . . . . ?
C3 C4 C5 N1 -0.3(3) . . . . ?
C3 C4 C5 C6 -179.75(19) . . . . ?
C7 N2 C6 C5 -172.09(16) . . . . ?
Cu1 N2 C6 C5 6.38(19) . . . . ?
N1 C5 C6 N2 -6.7(2) . . . . ?
C4 C5 C6 N2 172.82(17) . . . . ?
Cu6 O1 C7 N2 172.79(13) . . . . ?
Cu6 O1 C7 C8 -7.8(2) . . . . ?
C6 N2 C7 O1 -179.56(16) . . . . ?
Cu1 N2 C7 O1 2.2(3) . . . . ?
C6 N2 C7 C8 1.0(3) . . . . ?
Cu1 N2 C7 C8 -177.18(14) . . . . ?
C13 N3 C9 C10 -1.4(3) . . . . ?
Cu2 N3 C9 C10 176.12(15) . . . . ?
N3 C9 C10 C11 -0.8(3) . . . . ?
C9 C10 C11 C12 1.9(3) . . . . ?
C10 C11 C12 C13 -1.0(3) . . . . ?
C9 N3 C13 C12 2.4(3) . . . . ?
Cu2 N3 C13 C12 -175.40(15) . . . . ?
C9 N3 C13 C14 -177.57(17) . . . . ?
Cu2 N3 C13 C14 4.7(2) . . . . ?
C11 C12 C13 N3 -1.2(3) . . . . ?
C11 C12 C13 C14 178.74(19) . . . . ?
C15 N4 C14 C13 171.38(18) . . . . ?
Cu2 N4 C14 C13 -9.1(2) . . . . ?
N3 C13 C14 N4 2.9(2) . . . . ?
C12 C13 C14 N4 -177.05(18) . . . . ?
Cu1 O2 C15 N4 -6.1(4) . . . . ?
Cu1 O2 C15 C16 174.28(16) . . . . ?
C14 N4 C15 O2 179.91(19) . . . . ?
Cu2 N4 C15 O2 0.4(3) . . . . ?
C14 N4 C15 C16 -0.5(3) . . . . ?
Cu2 N4 C15 C16 -179.97(15) . . . . ?
C21 N5 C17 C18 0.3(3) . . . . ?
Cu3 N5 C17 C18 178.15(17) . . . . ?
N5 C17 C18 C19 1.8(4) . . . . ?
C17 C18 C19 C20 -2.3(3) . . . . ?
C18 C19 C20 C21 0.8(3) . . . . ?
C17 N5 C21 C20 -2.0(3) . . . . ?
Cu3 N5 C21 C20 179.96(14) . . . . ?
C17 N5 C21 C22 177.24(18) . . . . ?
Cu3 N5 C21 C22 -0.8(2) . . . . ?
C19 C20 C21 N5 1.4(3) . . . . ?
C19 C20 C21 C22 -177.78(19) . . . . ?
C23 N6 C22 C21 -172.46(16) . . . . ?
Cu3 N6 C22 C21 2.66(19) . . . . ?
N5 C21 C22 N6 -1.2(2) . . . . ?
C20 C21 C22 N6 178.01(17) . . . . ?
Cu8 O3 C23 N6 176.80(13) . . . . ?
Cu8 O3 C23 C24 -4.2(2) . . . . ?
C22 N6 C23 O3 179.40(16) . . . . ?
Cu3 N6 C23 O3 5.2(3) . . . . ?
C22 N6 C23 C24 0.4(3) . . . . ?
Cu3 N6 C23 C24 -173.73(13) . . . . ?
C29 N7 C25 C26 -1.1(3) . . . . ?
Cu4 N7 C25 C26 172.99(14) . . . . ?
N7 C25 C26 C27 0.2(3) . . . . ?
C25 C26 C27 C28 0.5(3) . . . . ?
C26 C27 C28 C29 -0.2(3) . . . . ?
C25 N7 C29 C28 1.3(3) . . . . ?
Cu4 N7 C29 C28 -173.39(14) . . . . ?
C25 N7 C29 C30 -178.58(17) . . . . ?
Cu4 N7 C29 C30 6.7(2) . . . . ?
C27 C28 C29 N7 -0.6(3) . . . . ?
C27 C28 C29 C30 179.23(18) . . . . ?
C31 N8 C30 C29 171.58(17) . . . . ?
Cu4 N8 C30 C29 -9.30(19) . . . . ?
N7 C29 C30 N8 1.7(2) . . . . ?
C28 C29 C30 N8 -178.17(17) . . . . ?
Cu3 O4 C31 N8 -13.6(3) . . . . ?
Cu3 O4 C31 C32 166.21(17) . . . . ?
C30 N8 C31 O4 178.77(18) . . . . ?
Cu4 N8 C31 O4 -0.2(3) . . . . ?
C30 N8 C31 C32 -1.0(3) . . . . ?
Cu4 N8 C31 C32 -179.94(15) . . . . ?
C37 N9 C33 C34 -0.6(3) . . . . ?
Cu5 N9 C33 C34 -177.22(17) . . . . ?
N9 C33 C34 C35 -0.2(4) . . . . ?
C33 C34 C35 C36 1.3(3) . . . . ?
C34 C35 C36 C37 -1.5(3) . . . . ?
C33 N9 C37 C36 0.4(3) . . . . ?
Cu5 N9 C37 C36 177.31(15) . . . . ?
C33 N9 C37 C38 -179.14(18) . . . . ?
Cu5 N9 C37 C38 -2.2(2) . . . . ?
C35 C36 C37 N9 0.7(3) . . . . ?
C35 C36 C37 C38 -179.8(2) . . . . ?
C39 N10 C38 C37 171.31(16) . . . . ?
Cu5 N10 C38 C37 -3.29(19) . . . . ?
N9 C37 C38 N10 3.6(2) . . . . ?
C36 C37 C38 N10 -175.91(17) . . . . ?
Cu4 O5 C39 N10 -175.63(13) . . . . ?
Cu4 O5 C39 C40 5.6(2) . . . . ?
C38 N10 C39 O5 178.83(16) . . . . ?
Cu5 N10 C39 O5 -7.6(3) . . . . ?
C38 N10 C39 C40 -2.5(3) . . . . ?
Cu5 N10 C39 C40 171.11(14) . . . . ?
C45 N11 C41 C42 1.1(3) . . . . ?
Cu6 N11 C41 C42 -171.16(15) . . . . ?
N11 C41 C42 C43 1.2(3) . . . . ?
C41 C42 C43 C44 -2.2(3) . . . . ?
C42 C43 C44 C45 1.0(3) . . . . ?
C41 N11 C45 C44 -2.4(3) . . . . ?
Cu6 N11 C45 C44 170.76(15) . . . . ?
C41 N11 C45 C46 177.24(17) . . . . ?
Cu6 N11 C45 C46 -9.6(2) . . . . ?
C43 C44 C45 N11 1.3(3) . . . . ?
C43 C44 C45 C46 -178.27(18) . . . . ?
C47 N12 C46 C45 -172.06(17) . . . . ?
Cu6 N12 C46 C45 8.77(19) . . . . ?
N11 C45 C46 N12 0.6(2) . . . . ?
C44 C45 C46 N12 -179.81(17) . . . . ?
Cu5 O6 C47 N12 11.4(3) . . . . ?
Cu5 O6 C47 C48 -167.85(16) . . . . ?
C46 N12 C47 O6 -178.74(18) . . . . ?
Cu6 N12 C47 O6 0.3(3) . . . . ?
C46 N12 C47 C48 0.4(3) . . . . ?
Cu6 N12 C47 C48 179.46(15) . . . . ?
C53 N13 C49 C50 -0.3(3) . . . . ?
Cu7 N13 C49 C50 -177.58(16) . . . . ?
N13 C49 C50 C51 -1.4(3) . . . . ?
C49 C50 C51 C52 1.5(3) . . . . ?
C50 C51 C52 C53 0.0(3) . . . . ?
C49 N13 C53 C52 1.8(3) . . . . ?
Cu7 N13 C53 C52 179.41(14) . . . . ?
C49 N13 C53 C54 -177.82(17) . . . . ?
Cu7 N13 C53 C54 -0.2(2) . . . . ?
C51 C52 C53 N13 -1.6(3) . . . . ?
C51 C52 C53 C54 177.94(19) . . . . ?
C55 N14 C54 C53 174.80(16) . . . . ?
Cu7 N14 C54 C53 -4.97(19) . . . . ?
N13 C53 C54 N14 3.4(2) . . . . ?
C52 C53 C54 N14 -176.22(17) . . . . ?
Cu2 O7 C55 N14 -174.63(13) . . . . ?
Cu2 O7 C55 C56 4.6(2) . . . . ?
C54 N14 C55 O7 -179.61(17) . . . . ?
Cu7 N14 C55 O7 0.1(3) . . . . ?
C54 N14 C55 C56 1.2(3) . . . . ?
Cu7 N14 C55 C56 -179.06(14) . . . . ?
C61 N15 C57 C58 0.5(3) . . . . ?
Cu8 N15 C57 C58 -175.00(14) . . . . ?
N15 C57 C58 C59 -0.4(3) . . . . ?
C57 C58 C59 C60 -0.5(3) . . . . ?
C58 C59 C60 C61 1.3(3) . . . . ?
C57 N15 C61 C60 0.3(3) . . . . ?
Cu8 N15 C61 C60 176.31(15) . . . . ?
C57 N15 C61 C62 179.07(17) . . . . ?
Cu8 N15 C61 C62 -4.9(2) . . . . ?
C59 C60 C61 N15 -1.2(3) . . . . ?
C59 C60 C61 C62 -179.94(19) . . . . ?
C63 N16 C62 C61 -174.95(17) . . . . ?
Cu8 N16 C62 C61 5.5(2) . . . . ?
N15 C61 C62 N16 -0.4(2) . . . . ?
C60 C61 C62 N16 178.38(18) . . . . ?
Cu7 O8 C63 N16 1.9(3) . . . . ?
Cu7 O8 C63 C64 -178.03(16) . . . . ?
C62 N16 C63 O8 179.67(19) . . . . ?
Cu8 N16 C63 O8 -0.9(3) . . . . ?
C62 N16 C63 C64 -0.4(3) . . . . ?
Cu8 N16 C63 C64 179.04(15) . . . . ?
O13 S1 C65 F1 -63.74(19) . . . . ?
O14 S1 C65 F1 176.49(17) . . . . ?
O15 S1 C65 F1 56.2(2) . . . . ?
O13 S1 C65 F3 176.56(17) . . . . ?
O14 S1 C65 F3 56.79(19) . . . . ?
O15 S1 C65 F3 -63.47(19) . . . . ?
O13 S1 C65 F2 57.5(2) . . . . ?
O14 S1 C65 F2 -62.3(2) . . . . ?
O15 S1 C65 F2 177.44(18) . . . . ?
O18 S2 C66 F4 -51.04(17) . . . . ?
O16 S2 C66 F4 -170.37(17) . . . . ?
O17 S2 C66 F4 68.99(17) . . . . ?
O18 S2 C66 F6 -171.92(16) . . . . ?
O16 S2 C66 F6 68.74(19) . . . . ?
O17 S2 C66 F6 -51.90(18) . . . . ?
O18 S2 C66 F5 68.23(17) . . . . ?
O16 S2 C66 F5 -51.11(18) . . . . ?
O17 S2 C66 F5 -171.74(15) . . . . ?
O20 S3 C67 F7 -178.90(16) . . . . ?
O19 S3 C67 F7 -58.92(19) . . . . ?
O21 S3 C67 F7 61.21(19) . . . . ?
O20 S3 C67 F8 -59.02(19) . . . . ?
O19 S3 C67 F8 60.97(19) . . . . ?
O21 S3 C67 F8 -178.91(17) . . . . ?
O20 S3 C67 F9 60.88(18) . . . . ?
O19 S3 C67 F9 -179.14(16) . . . . ?
O21 S3 C67 F9 -59.01(18) . . . . ?
O23 S4 C68 F10 -66.66(18) . . . . ?
O22 S4 C68 F10 53.65(18) . . . . ?
O24 S4 C68 F10 172.99(18) . . . . ?
O23 S4 C68 F11 173.57(16) . . . . ?
O22 S4 C68 F11 -66.12(18) . . . . ?
O24 S4 C68 F11 53.2(2) . . . . ?
O23 S4 C68 F12 53.01(19) . . . . ?
O22 S4 C68 F12 173.31(17) . . . . ?
O24 S4 C68 F12 -67.3(2) . . . . ?
